data_1545292
loop_
_publ_author_name
'Li, Xiao-Yu'
'Wang, Zhi'
'Su, Hai-Feng'
'Feng, Sheng'
'Kurmoo, Mohamedally'
'Tung, Chen-Ho'
'Sun, Di'
'Zheng, Lan-Sun'

_publ_section_title
;
 Anion-templated nanosized silver clusters protected by mixed thiolate and
 diphosphine.
;
_journal_issue 10
_journal_name_full Nanoscale
_journal_page_first 3601
_journal_page_last 3608
_journal_paper_doi 10.1039/c6nr09632h
_journal_volume 9
_journal_year 2017
_chemical_formula_moiety 'C288 H252 Ag24 Fe6 Mo5 O20 P12 S12, C2 H3 N'
_chemical_formula_sum 'C290 H255 Ag24 Fe6 Mo5 N O20 P12 S12'
_chemical_formula_weight 8233.99
_chemical_name_systematic
;
 ? 
;
_space_group_crystal_system triclinic
_space_group_IT_number 2
_space_group_name_Hall '-P 1'
_space_group_name_H-M_alt 'P -1'
_symmetry_space_group_name_Hall '-P 1'
_symmetry_space_group_name_H-M 'P -1'
_atom_sites_solution_hydrogens geom
_atom_sites_solution_primary direct
_atom_sites_solution_secondary difmap
_audit_creation_date 2016-05-05
_audit_creation_method
;
Olex2 1.2
(compiled 2016.02.19 svn.r3266 for OlexSys, GUI svn.r5155)
;
_audit_update_record
;
2016-12-04 deposited with the CCDC.
2017-02-17 downloaded from the CCDC.
;
_cell_angle_alpha 69.6918(7)
_cell_angle_beta 88.7509(8)
_cell_angle_gamma 84.3460(8)
_cell_formula_units_Z 2
_cell_length_a 22.7887(18)
_cell_length_b 27.962(2)
_cell_length_c 33.377(3)
_cell_measurement_reflns_used 9819
_cell_measurement_temperature 100(2)
_cell_measurement_theta_max 26.51
_cell_measurement_theta_min 2.27
_cell_volume 19848(3)
_computing_molecular_graphics 'Olex2 (Dolomanov et al., 2009)'
_computing_publication_material 'Olex2 (Dolomanov et al., 2009)'
_computing_structure_refinement 'ShelXH-1997 (Sheldrick, 2008)'
_computing_structure_solution 'SIR2004 (Burla et al., 2007)'
_diffrn_ambient_temperature 100.15
_diffrn_measured_fraction_theta_full 0.974
_diffrn_measured_fraction_theta_max 0.974
_diffrn_measurement_device_type 'Bruker APEX-II CCD'
_diffrn_measurement_method '\f and \w scans'
_diffrn_radiation_monochromator graphite
_diffrn_radiation_type MoK\a
_diffrn_radiation_wavelength 0.71073
_diffrn_reflns_av_R_equivalents 0.0398
_diffrn_reflns_av_unetI/netI 0.1102
_diffrn_reflns_limit_h_max 25
_diffrn_reflns_limit_h_min -27
_diffrn_reflns_limit_k_max 19
_diffrn_reflns_limit_k_min -33
_diffrn_reflns_limit_l_max 38
_diffrn_reflns_limit_l_min -39
_diffrn_reflns_number 97197
_diffrn_reflns_theta_full 25.00
_diffrn_reflns_theta_max 25.00
_diffrn_reflns_theta_min 0.90
_diffrn_source 'fine-focus sealed tube'
_diffrn_standards_number 0
_exptl_absorpt_coefficient_mu 1.669
_exptl_absorpt_correction_T_max 0.7456
_exptl_absorpt_correction_T_min 0.5777
_exptl_absorpt_correction_type multi-scan
_exptl_absorpt_process_details
;
SADABS-2012/1 (Bruker,2012) was used for absorption correction.
wR2(int) was 0.0722 before and 0.0462 after correction.
The Ratio of minimum to maximum transmission is 0.7748.
The \l/2 correction factor is 0.0015.
;
_exptl_crystal_colour yellow
_exptl_crystal_density_diffrn 1.378
_exptl_crystal_density_method 'not measured'
_exptl_crystal_description block
_exptl_crystal_F_000 8056
_exptl_crystal_size_max 0.12
_exptl_crystal_size_mid 0.1
_exptl_crystal_size_min 0.08
_refine_diff_density_max 2.980
_refine_diff_density_min -1.911
_refine_diff_density_rms 0.222
_refine_ls_extinction_method none
_refine_ls_goodness_of_fit_ref 0.973
_refine_ls_hydrogen_treatment constr
_refine_ls_matrix_type full
_refine_ls_number_parameters 3337
_refine_ls_number_reflns 68124
_refine_ls_number_restraints 186
_refine_ls_restrained_S_all 0.972
_refine_ls_R_factor_all 0.1181
_refine_ls_R_factor_gt 0.0701
_refine_ls_shift/su_max 0.001
_refine_ls_shift/su_mean 0.000
_refine_ls_structure_factor_coef Fsqd
_refine_ls_weighting_details 'calc w=1/[\s^2^(Fo^2^)+(0.1178P)^2^+0.0000P] where P=(Fo^2^+2Fc^2^)/3'
_refine_ls_weighting_scheme calc
_refine_ls_wR_factor_gt 0.1806
_refine_ls_wR_factor_ref 0.2048
_reflns_number_gt 40743
_reflns_number_total 68124
_reflns_threshold_expression >2sigma(I)
_cod_data_source_file c6nr09632h2.cif
_cod_data_source_block 4
_cod_depositor_comments 'Adding full bibliography for 1545292.cif.'
_cod_database_code 1545292
_olex2_refinement_description
;
1. Fixed Uiso
 At 1.2 times of:
  All C(H) groups
 At 1.5 times of:
  All C(H,H,H) groups
2. Uiso/Uaniso restraints and constraints
C75 \\sim C76 \\sim C77 \\sim C78 \\sim C79 \\sim C80: within 1.7A with sigma
of 0.004 and sigma for terminal atoms of 0.08
C212 \\sim C213 \\sim C214 \\sim C215 \\sim C216 \\sim C217: within 1.7A with
sigma of 0.008 and sigma for terminal atoms of 0.08
C136 \\sim C131 \\sim C132 \\sim C133 \\sim C134 \\sim C135: within 1.7A with
sigma of 0.004 and sigma for terminal atoms of 0.08
C211 \\sim C208 \\sim C207 \\sim C209 \\sim C210 \\sim C206: within 1.7A with
sigma of 0.002 and sigma for terminal atoms of 0.08
Uanis(C31) \\sim Ueq: with sigma of 0.01 and sigma for terminal atoms of 0.2
Uanis(C32) \\sim Ueq: with sigma of 0.02 and sigma for terminal atoms of 0.2
Uanis(C226) \\sim Ueq: with sigma of 0.01 and sigma for terminal atoms of 0.2
Uanis(C75) \\sim Ueq: with sigma of 0.005 and sigma for terminal atoms of 0.2
Uanis(C137) \\sim Ueq: with sigma of 0.01 and sigma for terminal atoms of 0.2
Uanis(C212) \\sim Ueq: with sigma of 0.05 and sigma for terminal atoms of 0.2
Uanis(C136) \\sim Ueq: with sigma of 0.002 and sigma for terminal atoms of 0.2
Uanis(O8) \\sim Ueq: with sigma of 0.005 and sigma for terminal atoms of 0.2
: with sigma of 0.002 and sigma for terminal atoms of 0.1
: with sigma of 0.005 and sigma for terminal atoms of 0.1
3.a Ternary CH refined with riding coordinates:
 C53(H53), C115(H115), C151(H151)
3.b Me refined with riding coordinates:
 C267(H26D,H26E,H26F), C292(H29A,H29B,H29C)
3.c Aromatic/amide H refined with riding coordinates:
 C2(H2), C3(H3), C4(H4), C5(H5), C6(H6), C8(H8), C9(H9), C10(H10), C11(H11),
 C12(H12), C14(H14), C15(H15), C16(H16), C17(H17), C19(H19), C20(H20), C21(H21),
  C22(H22), C24(H24), C25(H25), C26(H26), C27(H27), C28(H28), C30(H30),
 C31(H31), C32(H32), C33(H33), C34(H34), C36(H36), C37(H37), C38(H38), C39(H39),
  C40(H40), C42(H42), C43(H43), C44(H44), C45(H45), C46(H46), C48(H48),
 C49(H49), C50(H50), C51(H51), C54(H54), C55(H55), C56(H56), C58(H58), C59(H59),
  C60(H60), C61(H61), C62(H62), C64(H64), C65(H65), C66(H66), C67(H67),
 C68(H68), C70(H70), C71(H71), C72(H72), C73(H73), C74(H74), C76(H76), C77(H77),
  C78(H78), C79(H79), C80(H80), C82(H82), C83(H83), C84(H84), C85(H85),
 C87(H87), C88(H88), C89(H89), C90(H90), C92(H92), C93(H93), C94(H94), C95(H95),
  C96(H96), C98(H98), C99(H99), C100(H100), C101(H101), C102(H102), C104(H104),
 C105(H105), C106(H106), C107(H107), C108(H108), C110(H110), C111(H111),
 C112(H112), C113(H113), C114(H114), C117(H117), C118(H118), C119(H119),
 C120(H120), C121(H121), C123(H123), C124(H124), C126(H126), C127(H127),
 C128(H128), C129(H129), C130(H130), C132(H132), C133(H133), C134(H134),
 C135(H135), C136(H136), C138(H138), C139(H139), C140(H140), C141(H141),
 C142(H142), C144(H144), C145(H145), C146(H146), C147(H147), C148(H148),
 C150(H150), C152(H152), C153(H153), C154(H154), C156(H156), C157(H157),
 C158(H158), C160(H160), C161(H161), C162(H162), C163(H163), C164(H164),
 C166(H166), C167(H167), C168(H168), C169(H169), C170(H170), C172(H172),
 C173(H173), C174(H174), C175(H175), C176(H176), C178(H178), C179(H179),
 C180(H180), C181(H181), C182(H182), C183(H183), C185(H185), C186(H186),
 C187(H187), C189(H189), C190(H190), C191(H191), C192(H192), C194(H194),
 C195(H195), C196(H196), C197(H197), C198(H198), C200(H200), C201(H201),
 C202(H202), C203(H203), C204(H204), C206(H206), C207(H207), C209(H209),
 C210(H210), C213(H213), C214(H214), C216(H216), C217(H217), C220(H220),
 C221(H221), C223(H223), C224(H224), C227(H227), C228(H228), C230(H230),
 C231(H231), C234(H234), C235(H235), C237(H237), C238(H238), C241(H241),
 C242(H242), C244(H244), C245(H245), C248(H248), C249(H249), C251(H251),
 C252(H252), C255(H255), C256(H256), C258(H258), C259(H259), C262(H262),
 C263(H263), C265(H265), C266(H266), C269(H269), C270(H270), C272(H272),
 C273(H273), C276(H276), C277(H277), C279(H279), C280(H280), C283(H283),
 C284(H284), C286(H286), C287(H287)
3.d Idealised Me refined as rotating group:
 C211(H21A,H21B,H21C), C218(H21D,H21E,H21F), C225(H22A,H22B,H22C), C232(H23A,
 H23B,H23C), C239(H23D,H23E,H23F), C246(H24A,H24B,H24C), C253(H25A,H25B,H25C),
 C260(H26A,H26B,H26C), C274(H27A,H27B,H27C), C281(H28A,H28B,H28C), C288(H28D,
 H28E,H28F)
;
_olex2_submission_special_instructions 'No special instructions were received'

loop_
_space_group_symop_id
_space_group_symop_operation_xyz
1 'x, y, z'
2 '-x, -y, -z'

loop_
_atom_site_label
_atom_site_type_symbol
_atom_site_fract_x
_atom_site_fract_y
_atom_site_fract_z
_atom_site_U_iso_or_equiv
_atom_site_adp_type
_atom_site_occupancy
_atom_site_calc_flag
_atom_site_refinement_flags_posn
_atom_site_refinement_flags_adp
Ag1 Ag 0.65632(3) 0.27664(3) 0.15556(3) 0.0285(2) Uani 1 d . .
Ag2 Ag 0.70792(4) 0.17754(3) 0.23136(3) 0.0319(2) Uani 1 d . .
Ag3 Ag 0.78138(3) 0.35089(3) 0.19042(2) 0.02550(19) Uani 1 d . .
Ag4 Ag 0.80312(3) 0.24902(3) 0.26190(3) 0.02699(19) Uani 1 d . .
Ag5 Ag 0.87794(3) 0.33462(3) 0.25432(2) 0.02577(19) Uani 1 d . .
Ag6 Ag 0.90218(3) 0.17955(3) 0.36959(3) 0.0287(2) Uani 1 d . .
Ag7 Ag 0.97813(3) 0.27221(3) 0.34384(3) 0.0292(2) Uani 1 d . .
Ag8 Ag 0.89492(3) 0.48580(3) 0.18349(3) 0.02737(19) Uani 1 d . .
Ag9 Ag 0.79553(3) 0.47763(3) 0.11723(2) 0.0277(2) Uani 1 d . .
Ag10 Ag 0.63054(4) 0.17412(3) 0.42344(3) 0.0302(2) Uani 1 d . .
Ag11 Ag 0.57878(3) 0.27502(3) 0.44219(2) 0.02556(19) Uani 1 d . .
Ag12 Ag 0.78303(3) 0.24680(3) 0.38775(2) 0.02590(19) Uani 1 d . .
Ag13 Ag 0.70527(3) 0.33031(3) 0.40296(2) 0.02382(18) Uani 1 d . .
Ag14 Ag 0.83015(3) 0.35021(3) 0.37447(2) 0.02462(18) Uani 1 d . .
Ag15 Ag 0.84533(3) 0.46271(3) 0.38092(2) 0.02501(19) Uani 1 d . .
Ag16 Ag 0.71042(3) 0.47961(3) 0.39877(2) 0.02461(18) Uani 1 d . .
Ag17 Ag 0.49402(3) 0.46784(3) 0.27795(2) 0.02633(19) Uani 1 d . .
Ag18 Ag 0.53147(3) 0.48148(3) 0.18317(2) 0.02609(19) Uani 1 d . .
Ag19 Ag 0.67548(3) 0.47200(3) 0.29894(2) 0.02416(19) Uani 1 d . .
Ag20 Ag 0.68105(3) 0.46947(3) 0.21216(2) 0.02348(18) Uani 1 d . .
Ag21 Ag 0.79383(3) 0.46856(3) 0.26101(2) 0.02332(18) Uani 1 d . .
Ag22 Ag 0.63024(4) 0.24820(3) 0.31319(2) 0.02776(19) Uani 1 d . .
Ag23 Ag 0.57283(3) 0.34679(3) 0.31267(2) 0.02310(18) Uani 1 d . .
Ag24 Ag 0.61060(3) 0.33531(3) 0.23033(2) 0.02428(18) Uani 1 d . .
Mo1 Mo 0.57635(4) 0.41853(3) 0.38432(3) 0.0194(2) Uani 1 d . .
Mo2 Mo 0.65235(4) 0.42037(4) 0.12979(3) 0.0206(2) Uani 1 d . .
Mo3 Mo 0.74684(4) 0.14616(4) 0.35005(3) 0.0250(2) Uani 1 d . .
Mo4 Mo 0.73001(3) 0.34899(3) 0.29317(3) 0.01821(19) Uani 1 d . .
Mo5 Mo 0.94201(4) 0.41515(4) 0.30251(3) 0.0218(2) Uani 1 d . .
Fe1 Fe 0.93273(6) 0.58173(6) 0.04799(5) 0.0299(4) Uani 1 d . .
Fe2 Fe 0.65101(9) 0.13344(7) 0.12024(6) 0.0439(5) Uani 1 d . .
Fe3 Fe 1.09111(7) 0.12639(6) 0.41969(6) 0.0356(4) Uani 1 d . .
Fe4 Fe 0.34982(7) 0.56649(7) 0.18505(5) 0.0312(4) Uani 1 d . .
Fe5 Fe 0.81788(6) 0.55505(6) 0.46892(5) 0.0251(3) Uani 1 d . .
Fe6 Fe 0.51010(7) 0.13415(6) 0.53897(5) 0.0303(4) Uani 1 d . .
S1 S 0.76673(10) 0.39255(10) 0.41624(8) 0.0219(6) Uani 1 d . .
S2 S 0.69475(11) 0.23661(10) 0.43474(8) 0.0246(6) Uani 1 d . .
S3 S 0.56633(11) 0.26253(10) 0.37138(8) 0.0236(6) Uani 1 d . .
S4 S 0.62583(11) 0.24103(10) 0.24125(8) 0.0250(6) Uani 1 d . .
S5 S 0.75836(11) 0.26598(11) 0.18915(8) 0.0273(6) Uani 1 d . .
S6 S 0.90386(11) 0.23985(10) 0.29398(8) 0.0262(6) Uani 1 d . .
S7 S 0.88845(11) 0.26591(10) 0.39033(8) 0.0241(6) Uani 1 d . .
S8 S 0.87106(11) 0.39965(10) 0.18096(8) 0.0237(6) Uani 1 d . .
S9 S 0.52642(11) 0.39473(10) 0.24019(8) 0.0226(6) Uani 1 d . .
S10 S 0.59186(10) 0.50014(10) 0.24563(8) 0.0225(6) Uani 1 d . .
S11 S 0.77540(10) 0.50361(10) 0.18161(8) 0.0223(6) Uani 1 d . .
S12 S 0.76893(10) 0.49918(10) 0.32166(8) 0.0219(6) Uani 1 d . .
P1 P 1.08266(12) 0.25291(12) 0.34874(10) 0.0330(7) Uani 1 d . .
P2 P 0.94618(12) 0.10146(11) 0.41850(9) 0.0291(7) Uani 1 d . .
P3 P 0.91141(12) 0.48517(11) 0.42407(9) 0.0261(6) Uani 1 d . .
P4 P 0.68187(12) 0.54291(11) 0.42932(9) 0.0263(6) Uani 1 d . .
P5 P 0.39792(11) 0.50375(12) 0.28847(9) 0.0269(7) Uani 1 d . .
P6 P 0.47191(12) 0.54323(12) 0.12767(9) 0.0288(7) Uani 1 d . .
P7 P 0.81880(12) 0.51030(12) 0.04355(8) 0.0270(7) Uani 1 d . .
P8 P 0.96188(12) 0.54910(12) 0.15401(9) 0.0300(7) Uani 1 d . .
P9 P 0.72216(15) 0.09953(12) 0.21729(10) 0.0386(8) Uani 1 d . .
P10 P 0.60848(13) 0.26132(12) 0.09870(9) 0.0304(7) Uani 1 d . .
P11 P 0.58491(13) 0.09895(12) 0.46054(9) 0.0317(7) Uani 1 d . .
P12 P 0.53028(12) 0.26155(11) 0.50838(9) 0.0255(6) Uani 1 d . .
O1 O 0.5252(3) 0.4432(3) 0.4124(2) 0.0243(16) Uani 1 d . .
O2 O 0.6300(3) 0.4623(3) 0.3641(2) 0.0225(16) Uani 1 d . .
O3 O 0.5391(3) 0.4094(3) 0.3420(2) 0.0258(16) Uani 1 d . .
O4 O 0.6096(3) 0.3585(3) 0.4188(2) 0.0236(16) Uani 1 d . .
O5 O 0.6779(3) 0.3713(3) 0.32384(19) 0.0218(15) Uani 1 d . .
O6 O 0.7989(3) 0.3715(2) 0.2968(2) 0.0204(15) Uani 1 d . .
O7 O 0.7064(3) 0.3719(3) 0.23957(19) 0.0216(16) Uani 1 d . .
O8 O 0.7374(3) 0.2819(3) 0.3120(2) 0.0261(16) Uani 1 d . U
O9 O 0.6250(3) 0.4641(3) 0.1551(2) 0.0264(17) Uani 1 d . .
O10 O 0.6282(3) 0.4440(3) 0.0770(2) 0.0274(17) Uani 1 d . .
O11 O 0.7306(3) 0.4128(3) 0.1319(2) 0.0269(17) Uani 1 d . .
O12 O 0.6260(3) 0.3600(3) 0.1563(2) 0.0264(17) Uani 1 d . .
O13 O 0.7531(3) 0.0798(3) 0.3679(2) 0.037(2) Uani 1 d . .
O14 O 0.7988(3) 0.1673(3) 0.3774(2) 0.0284(17) Uani 1 d . .
O15 O 0.7621(3) 0.1693(3) 0.2950(2) 0.0269(17) Uani 1 d . .
O16 O 0.6745(3) 0.1698(3) 0.3595(2) 0.0280(17) Uani 1 d . .
O17 O 0.9514(3) 0.3550(3) 0.2940(2) 0.0283(17) Uani 1 d . .
O18 O 1.0108(3) 0.4359(3) 0.3050(2) 0.0270(17) Uani 1 d . .
O19 O 0.9045(3) 0.4087(3) 0.3506(2) 0.0261(17) Uani 1 d . .
O20 O 0.9002(3) 0.4605(3) 0.2598(2) 0.0232(16) Uani 1 d . .
C1 C 0.9645(5) 0.0509(5) 0.3973(4) 0.041(3) Uani 1 d . .
C2 C 0.9835(5) 0.0625(5) 0.3552(4) 0.043(3) Uani 1 d . .
H2 H 0.9826 0.0971 0.3366 0.051 Uiso 1 calc R .
C3 C 1.0040(6) 0.0223(6) 0.3406(4) 0.054(4) Uani 1 d . .
H3 H 1.0179 0.0304 0.3122 0.064 Uiso 1 calc R .
C4 C 1.0047(6) -0.0268(6) 0.3655(5) 0.061(4) Uani 1 d . .
H4 H 1.0181 -0.0528 0.3542 0.073 Uiso 1 calc R .
C5 C 0.9859(6) -0.0407(5) 0.4079(5) 0.059(4) Uani 1 d . .
H5 H 0.9848 -0.0757 0.4253 0.071 Uiso 1 calc R .
C6 C 0.9691(5) -0.0018(4) 0.4232(4) 0.043(3) Uani 1 d . .
H6 H 0.9601 -0.0106 0.4527 0.052 Uiso 1 calc R .
C7 C 0.8970(4) 0.0739(4) 0.4634(4) 0.031(3) Uani 1 d . .
C8 C 0.8437(5) 0.0583(5) 0.4554(4) 0.044(3) Uani 1 d . .
H8 H 0.8338 0.0614 0.4270 0.053 Uiso 1 calc R .
C9 C 0.8051(5) 0.0385(5) 0.4876(4) 0.046(3) Uani 1 d . .
H9 H 0.7686 0.0283 0.4818 0.055 Uiso 1 calc R .
C10 C 0.8196(6) 0.0339(5) 0.5272(4) 0.044(3) Uani 1 d . .
H10 H 0.7946 0.0182 0.5502 0.053 Uiso 1 calc R .
C11 C 0.8715(6) 0.0520(4) 0.5353(4) 0.045(3) Uani 1 d . .
H11 H 0.8805 0.0504 0.5635 0.054 Uiso 1 calc R .
C12 C 0.9094(5) 0.0720(4) 0.5029(4) 0.034(3) Uani 1 d . .
H12 H 0.9445 0.0845 0.5084 0.041 Uiso 1 calc R .
C13 C 1.0116(5) 0.1044(4) 0.4464(4) 0.032(3) Uani 1 d . .
C14 C 1.0270(5) 0.1481(5) 0.4554(4) 0.040(3) Uani 1 d . .
H14 H 1.0048 0.1807 0.4472 0.048 Uiso 1 calc R .
C15 C 1.0579(5) 0.0646(4) 0.4634(4) 0.035(3) Uani 1 d . .
H15 H 1.0608 0.0313 0.4616 0.042 Uiso 1 calc R .
C16 C 1.0984(6) 0.0843(5) 0.4833(4) 0.053(4) Uani 1 d . .
H16 H 1.1332 0.0655 0.4980 0.063 Uiso 1 calc R .
C17 C 1.0807(5) 0.1347(5) 0.4786(4) 0.042(3) Uani 1 d . .
H17 H 1.1009 0.1563 0.4890 0.050 Uiso 1 calc R .
C18 C 1.1090(5) 0.1868(4) 0.3666(4) 0.037(3) Uani 1 d . .
C19 C 1.0822(5) 0.1501(4) 0.3548(4) 0.039(3) Uani 1 d . .
H19 H 1.0464 0.1560 0.3390 0.046 Uiso 1 calc R .
C20 C 1.1187(6) 0.1020(5) 0.3710(4) 0.050(4) Uani 1 d . .
H20 H 1.1114 0.0706 0.3680 0.060 Uiso 1 calc R .
C21 C 1.1667(6) 0.1106(5) 0.3921(5) 0.059(4) Uani 1 d . .
H21 H 1.1976 0.0853 0.4061 0.071 Uiso 1 calc R .
C22 C 1.1625(5) 0.1623(5) 0.3895(4) 0.040(3) Uani 1 d . .
H22 H 1.1899 0.1779 0.4009 0.048 Uiso 1 calc R .
C23 C 1.1135(4) 0.2764(4) 0.2965(4) 0.033(3) Uani 1 d . .
C24 C 1.0923(5) 0.3267(5) 0.2691(4) 0.050(4) Uani 1 d . .
H24 H 1.0615 0.3460 0.2781 0.060 Uiso 1 calc R .
C25 C 1.1172(6) 0.3472(6) 0.2289(4) 0.059(4) Uani 1 d . .
H25 H 1.1045 0.3810 0.2106 0.071 Uiso 1 calc R .
C26 C 1.1610(6) 0.3176(6) 0.2159(4) 0.053(4) Uani 1 d . .
H26 H 1.1757 0.3302 0.1877 0.063 Uiso 1 calc R .
C27 C 1.1829(6) 0.2710(6) 0.2431(5) 0.065(4) Uani 1 d . .
H27 H 1.2139 0.2519 0.2341 0.078 Uiso 1 calc R .
C28 C 1.1610(5) 0.2513(5) 0.2830(4) 0.046(3) Uani 1 d . .
H28 H 1.1787 0.2196 0.3021 0.055 Uiso 1 calc R .
C29 C 1.1268(5) 0.2787(5) 0.3794(4) 0.043(3) Uani 1 d . .
C30 C 1.1609(7) 0.3185(9) 0.3607(6) 0.111(8) Uani 1 d . .
H30 H 1.1601 0.3332 0.3304 0.133 Uiso 1 calc R .
C31 C 1.1956(9) 0.3384(8) 0.3822(7) 0.106(7) Uani 1 d . U
H31 H 1.2181 0.3660 0.3676 0.127 Uiso 1 calc R .
C32 C 1.1970(7) 0.3172(8) 0.4259(7) 0.090(6) Uani 1 d . U
H32 H 1.2207 0.3309 0.4416 0.108 Uiso 1 calc R .
C33 C 1.1673(8) 0.2793(6) 0.4465(5) 0.066(5) Uani 1 d . .
H33 H 1.1708 0.2642 0.4767 0.080 Uiso 1 calc R .
C34 C 1.1298(6) 0.2609(5) 0.4238(4) 0.052(4) Uani 1 d . .
H34 H 1.1054 0.2352 0.4393 0.062 Uiso 1 calc R .
C35 C 0.6247(5) 0.0428(5) 0.5000(4) 0.035(3) Uani 1 d . .
C36 C 0.6185(5) -0.0057(4) 0.5021(4) 0.039(3) Uani 1 d . .
H36 H 0.5966 -0.0109 0.4803 0.047 Uiso 1 calc R .
C37 C 0.6431(5) -0.0478(5) 0.5349(5) 0.051(4) Uani 1 d . .
H37 H 0.6393 -0.0816 0.5355 0.061 Uiso 1 calc R .
C38 C 0.6733(5) -0.0395(6) 0.5670(5) 0.053(4) Uani 1 d . .
H38 H 0.6896 -0.0679 0.5905 0.063 Uiso 1 calc R .
C39 C 0.6799(5) 0.0080(5) 0.5653(4) 0.046(3) Uani 1 d . .
H39 H 0.7012 0.0127 0.5876 0.055 Uiso 1 calc R .
C40 C 0.6568(5) 0.0507(5) 0.5321(4) 0.038(3) Uani 1 d . .
H40 H 0.6626 0.0843 0.5311 0.046 Uiso 1 calc R .
C41 C 0.5576(5) 0.0724(4) 0.4220(3) 0.033(3) Uani 1 d . .
C42 C 0.4997(5) 0.0669(4) 0.4173(3) 0.036(3) Uani 1 d . .
H42 H 0.4706 0.0784 0.4335 0.043 Uiso 1 calc R .
C43 C 0.4835(6) 0.0444(5) 0.3886(4) 0.047(3) Uani 1 d . .
H43 H 0.4437 0.0378 0.3872 0.057 Uiso 1 calc R .
C44 C 0.5233(7) 0.0319(5) 0.3630(4) 0.060(4) Uani 1 d . .
H44 H 0.5101 0.0197 0.3419 0.072 Uiso 1 calc R .
C45 C 0.5848(6) 0.0363(5) 0.3661(4) 0.053(4) Uani 1 d . .
H45 H 0.6138 0.0239 0.3503 0.063 Uiso 1 calc R .
C46 C 0.5987(5) 0.0609(5) 0.3948(4) 0.046(3) Uani 1 d . .
H46 H 0.6378 0.0699 0.3954 0.056 Uiso 1 calc R .
C47 C 0.5201(5) 0.1070(4) 0.4888(3) 0.026(2) Uani 1 d . .
C48 C 0.4797(5) 0.1521(4) 0.4781(3) 0.030(3) Uani 1 d . .
H48 H 0.4842 0.1838 0.4559 0.036 Uiso 1 calc R .
C49 C 0.4314(5) 0.1410(5) 0.5067(4) 0.044(3) Uani 1 d . .
H49 H 0.3967 0.1632 0.5057 0.052 Uiso 1 calc R .
C50 C 0.4441(5) 0.0911(4) 0.5370(4) 0.035(3) Uani 1 d . .
H50 H 0.4208 0.0752 0.5610 0.043 Uiso 1 calc R .
C51 C 0.4955(5) 0.0697(4) 0.5260(4) 0.031(3) Uani 1 d . .
H51 H 0.5126 0.0357 0.5403 0.037 Uiso 1 calc R .
C52 C 0.5389(5) 0.1977(4) 0.5462(3) 0.028(3) Uani 1 d . .
C53 C 0.5864(5) 0.1606(4) 0.5501(4) 0.033(3) Uani 1 d . .
H53 H 0.6220 0.1649 0.5317 0.040 Uiso 1 calc R .
C54 C 0.5746(5) 0.1153(5) 0.5841(4) 0.039(3) Uani 1 d . .
H54 H 0.5994 0.0840 0.5933 0.047 Uiso 1 calc R .
C55 C 0.5204(5) 0.1245(5) 0.6017(3) 0.037(3) Uani 1 d . .
H55 H 0.5025 0.1008 0.6252 0.045 Uiso 1 calc R .
C56 C 0.4973(5) 0.1738(5) 0.5791(4) 0.037(3) Uani 1 d . .
H56 H 0.4604 0.1895 0.5841 0.044 Uiso 1 calc R .
C57 C 0.4500(4) 0.2783(4) 0.5064(3) 0.028(3) Uani 1 d . .
C58 C 0.4210(4) 0.2908(4) 0.5391(3) 0.027(3) Uani 1 d . .
H58 H 0.4428 0.2959 0.5609 0.033 Uiso 1 calc R .
C59 C 0.3594(5) 0.2958(5) 0.5393(4) 0.041(3) Uani 1 d . .
H59 H 0.3393 0.3055 0.5610 0.049 Uiso 1 calc R .
C60 C 0.3280(5) 0.2868(5) 0.5088(4) 0.041(3) Uani 1 d . .
H60 H 0.2862 0.2880 0.5104 0.050 Uiso 1 calc R .
C61 C 0.3563(5) 0.2760(5) 0.4757(4) 0.039(3) Uani 1 d . .
H61 H 0.3339 0.2726 0.4534 0.047 Uiso 1 calc R .
C62 C 0.4168(5) 0.2702(4) 0.4748(4) 0.030(3) Uani 1 d . .
H62 H 0.4362 0.2606 0.4528 0.036 Uiso 1 calc R .
C63 C 0.5565(4) 0.2998(4) 0.5381(3) 0.026(3) Uani 1 d . .
C64 C 0.5791(5) 0.2773(4) 0.5795(3) 0.030(3) Uani 1 d . .
H64 H 0.5817 0.2412 0.5934 0.036 Uiso 1 calc R .
C65 C 0.5979(5) 0.3090(6) 0.6004(4) 0.047(3) Uani 1 d . .
H65 H 0.6139 0.2941 0.6285 0.056 Uiso 1 calc R .
C66 C 0.5936(5) 0.3600(5) 0.5812(4) 0.042(3) Uani 1 d . .
H66 H 0.6049 0.3810 0.5963 0.050 Uiso 1 calc R .
C67 C 0.5725(5) 0.3825(5) 0.5392(4) 0.035(3) Uani 1 d . .
H67 H 0.5695 0.4186 0.5257 0.042 Uiso 1 calc R .
C68 C 0.5562(5) 0.3524(4) 0.5173(3) 0.031(3) Uani 1 d . .
H68 H 0.5448 0.3674 0.4881 0.037 Uiso 1 calc R .
C69 C 0.6476(4) 0.5234(4) 0.4817(3) 0.027(3) Uani 1 d . .
C70 C 0.6774(5) 0.4858(5) 0.5147(3) 0.034(3) Uani 1 d . .
H70 H 0.7129 0.4685 0.5090 0.040 Uiso 1 calc R .
C71 C 0.6574(5) 0.4722(4) 0.5562(4) 0.032(3) Uani 1 d . .
H71 H 0.6799 0.4469 0.5787 0.039 Uiso 1 calc R .
C72 C 0.6062(5) 0.4946(5) 0.5647(4) 0.043(3) Uani 1 d . .
H72 H 0.5925 0.4851 0.5932 0.052 Uiso 1 calc R .
C73 C 0.5732(5) 0.5316(5) 0.5320(4) 0.045(3) Uani 1 d . .
H73 H 0.5361 0.5467 0.5374 0.054 Uiso 1 calc R .
C74 C 0.5965(5) 0.5459(5) 0.4908(4) 0.043(3) Uani 1 d . .
H74 H 0.5755 0.5726 0.4683 0.051 Uiso 1 calc R .
C75 C 0.6262(5) 0.5909(5) 0.3959(3) 0.0340(18) Uani 1 d . U
C76 C 0.5752(5) 0.5733(5) 0.3867(3) 0.0364(18) Uani 1 d . U
H76 H 0.5710 0.5376 0.3956 0.044 Uiso 1 calc R .
C77 C 0.5296(5) 0.6100(5) 0.3638(4) 0.0401(19) Uani 1 d . U
H77 H 0.4936 0.5989 0.3581 0.048 Uiso 1 calc R .
C78 C 0.5363(5) 0.6601(5) 0.3500(4) 0.043(2) Uani 1 d . U
H78 H 0.5050 0.6839 0.3346 0.051 Uiso 1 calc R .
C79 C 0.5880(5) 0.6781(5) 0.3579(4) 0.0429(19) Uani 1 d . U
H79 H 0.5919 0.7138 0.3478 0.051 Uiso 1 calc R .
C80 C 0.6339(5) 0.6435(5) 0.3805(3) 0.0378(19) Uani 1 d . U
H80 H 0.6699 0.6552 0.3856 0.045 Uiso 1 calc R .
C81 C 0.7383(4) 0.5802(4) 0.4353(3) 0.022(2) Uani 1 d . .
C82 C 0.7873(5) 0.5943(4) 0.4073(4) 0.037(3) Uani 1 d . .
H82 H 0.7960 0.5844 0.3831 0.044 Uiso 1 calc R .
C83 C 0.8209(5) 0.6258(4) 0.4220(4) 0.038(3) Uani 1 d . .
H83 H 0.8558 0.6405 0.4095 0.045 Uiso 1 calc R .
C84 C 0.7923(4) 0.6309(4) 0.4587(3) 0.031(3) Uani 1 d . .
H84 H 0.8046 0.6504 0.4747 0.037 Uiso 1 calc R .
C85 C 0.7433(4) 0.6028(4) 0.4676(3) 0.026(2) Uani 1 d . .
H85 H 0.7176 0.5992 0.4911 0.031 Uiso 1 calc R .
C86 C 0.8819(4) 0.4985(4) 0.4694(3) 0.026(2) Uani 1 d . .
C87 C 0.8316(4) 0.4772(4) 0.4932(3) 0.021(2) Uani 1 d . .
H87 H 0.8085 0.4538 0.4873 0.025 Uiso 1 calc R .
C88 C 0.8221(5) 0.4972(4) 0.5276(3) 0.029(3) Uani 1 d . .
H88 H 0.7921 0.4894 0.5485 0.035 Uiso 1 calc R .
C89 C 0.8665(4) 0.5311(4) 0.5240(3) 0.032(3) Uani 1 d . .
H89 H 0.8712 0.5498 0.5425 0.039 Uiso 1 calc R .
C90 C 0.9028(5) 0.5325(5) 0.4883(3) 0.034(3) Uani 1 d . .
H90 H 0.9351 0.5525 0.4788 0.041 Uiso 1 calc R .
C91 C 0.9687(4) 0.4325(4) 0.4478(3) 0.029(3) Uani 1 d . .
C92 C 1.0056(5) 0.4154(5) 0.4207(4) 0.041(3) Uani 1 d . .
H92 H 0.9994 0.4304 0.3907 0.050 Uiso 1 calc R .
C93 C 1.0506(5) 0.3773(5) 0.4367(5) 0.051(4) Uani 1 d . .
H93 H 1.0767 0.3673 0.4177 0.061 Uiso 1 calc R .
C94 C 1.0579(5) 0.3541(5) 0.4792(4) 0.045(3) Uani 1 d . .
H94 H 1.0893 0.3280 0.4902 0.054 Uiso 1 calc R .
C95 C 1.0199(5) 0.3680(4) 0.5068(4) 0.036(3) Uani 1 d . .
H95 H 1.0236 0.3499 0.5367 0.043 Uiso 1 calc R .
C96 C 0.9759(5) 0.4090(4) 0.4910(4) 0.035(3) Uani 1 d . .
H96 H 0.9514 0.4202 0.5101 0.042 Uiso 1 calc R .
C97 C 0.9531(5) 0.5402(4) 0.3991(4) 0.031(3) Uani 1 d . .
C98 C 0.9284(6) 0.5806(5) 0.3633(4) 0.041(3) Uani 1 d . .
H98 H 0.8927 0.5770 0.3509 0.050 Uiso 1 calc R .
C99 C 0.9553(5) 0.6252(5) 0.3459(4) 0.047(3) Uani 1 d . .
H99 H 0.9369 0.6530 0.3230 0.056 Uiso 1 calc R .
C100 C 1.0091(5) 0.6291(5) 0.3621(4) 0.041(3) Uani 1 d . .
H100 H 1.0286 0.6591 0.3494 0.049 Uiso 1 calc R .
C101 C 1.0352(5) 0.5887(5) 0.3975(4) 0.047(4) Uani 1 d . .
H101 H 1.0718 0.5920 0.4089 0.056 Uiso 1 calc R .
C102 C 1.0076(4) 0.5443(5) 0.4155(4) 0.033(3) Uani 1 d . .
H102 H 1.0255 0.5168 0.4389 0.040 Uiso 1 calc R .
C103 C 1.0343(5) 0.5248(5) 0.1446(4) 0.039(3) Uani 1 d . .
C104 C 1.0450(5) 0.4767(5) 0.1429(3) 0.037(3) Uani 1 d . .
H104 H 1.0137 0.4553 0.1496 0.044 Uiso 1 calc R .
C105 C 1.0995(5) 0.4567(5) 0.1317(3) 0.041(3) Uani 1 d . .
H105 H 1.1044 0.4237 0.1292 0.049 Uiso 1 calc R .
C106 C 1.1452(6) 0.4872(6) 0.1247(4) 0.054(4) Uani 1 d . .
H106 H 1.1825 0.4749 0.1170 0.064 Uiso 1 calc R .
C107 C 1.1391(6) 0.5339(7) 0.1283(4) 0.063(5) Uani 1 d . .
H107 H 1.1723 0.5530 0.1244 0.076 Uiso 1 calc R .
C108 C 1.0831(5) 0.5551(5) 0.1379(3) 0.043(3) Uani 1 d . .
H108 H 1.0785 0.5883 0.1398 0.051 Uiso 1 calc R .
C109 C 0.9758(5) 0.5856(5) 0.1880(4) 0.034(3) Uani 1 d . .
C110 C 0.9877(6) 0.5583(6) 0.2315(4) 0.055(4) Uani 1 d . .
H110 H 0.9883 0.5221 0.2429 0.066 Uiso 1 calc R .
C111 C 0.9986(6) 0.5863(6) 0.2573(4) 0.060(4) Uani 1 d . .
H111 H 1.0038 0.5686 0.2872 0.072 Uiso 1 calc R .
C112 C 1.0022(7) 0.6384(6) 0.2418(5) 0.067(5) Uani 1 d . .
H112 H 1.0129 0.6558 0.2600 0.081 Uiso 1 calc R .
C113 C 0.9902(8) 0.6638(7) 0.2002(5) 0.078(5) Uani 1 d . .
H113 H 0.9925 0.6998 0.1892 0.094 Uiso 1 calc R .
C114 C 0.9742(7) 0.6388(6) 0.1721(4) 0.064(4) Uani 1 d . .
H114 H 0.9627 0.6579 0.1433 0.076 Uiso 1 calc R .
C115 C 0.9150(5) 0.5625(4) -0.0041(3) 0.031(3) Uani 1 d . .
H115 H 0.8910 0.5843 -0.0299 0.038 Uiso 1 calc R .
C116 C 0.8941(4) 0.5261(4) 0.0328(3) 0.021(2) Uani 1 d . .
C117 C 0.9431(5) 0.5034(4) 0.0625(4) 0.031(3) Uani 1 d . .
H117 H 0.9410 0.4784 0.0903 0.037 Uiso 1 calc R .
C118 C 0.9945(5) 0.5248(5) 0.0430(4) 0.035(3) Uani 1 d . .
H118 H 1.0332 0.5168 0.0549 0.042 Uiso 1 calc R .
C119 C 0.9771(5) 0.5610(5) 0.0015(4) 0.039(3) Uani 1 d . .
H119 H 1.0030 0.5808 -0.0189 0.047 Uiso 1 calc R .
C120 C 0.8819(5) 0.6469(5) 0.0455(4) 0.043(3) Uani 1 d . .
H120 H 0.8485 0.6627 0.0275 0.051 Uiso 1 calc R .
C121 C 0.8810(5) 0.6091(4) 0.0866(4) 0.034(3) Uani 1 d . .
H121 H 0.8471 0.5943 0.1006 0.041 Uiso 1 calc R .
C122 C 0.9395(5) 0.5972(4) 0.1032(3) 0.032(3) Uani 1 d . .
C123 C 0.9765(5) 0.6273(4) 0.0711(3) 0.033(3) Uani 1 d . .
H123 H 1.0180 0.6271 0.0732 0.040 Uiso 1 calc R .
C124 C 0.9408(5) 0.6570(4) 0.0359(4) 0.037(3) Uani 1 d . .
H124 H 0.9542 0.6802 0.0099 0.045 Uiso 1 calc R .
C125 C 0.7776(4) 0.5672(5) 0.0040(3) 0.033(3) Uani 1 d . .
C126 C 0.7575(5) 0.6068(5) 0.0169(4) 0.044(3) Uani 1 d . .
H126 H 0.7600 0.6034 0.0461 0.053 Uiso 1 calc R .
C127 C 0.7338(6) 0.6515(6) -0.0123(6) 0.064(4) Uani 1 d . .
H127 H 0.7183 0.6790 -0.0036 0.077 Uiso 1 calc R .
C128 C 0.7327(6) 0.6564(6) -0.0557(5) 0.059(4) Uani 1 d . .
H128 H 0.7193 0.6884 -0.0766 0.071 Uiso 1 calc R .
C129 C 0.7499(5) 0.6167(5) -0.0676(4) 0.049(4) Uani 1 d . .
H129 H 0.7458 0.6196 -0.0966 0.058 Uiso 1 calc R .
C130 C 0.7739(5) 0.5715(5) -0.0380(3) 0.037(3) Uani 1 d . .
H130 H 0.7879 0.5435 -0.0467 0.044 Uiso 1 calc R .
C131 C 0.8125(5) 0.4607(4) 0.0205(3) 0.0311(18) Uani 1 d . U
C132 C 0.7607(5) 0.4381(4) 0.0253(3) 0.0316(18) Uani 1 d . U
H132 H 0.7305 0.4464 0.0425 0.038 Uiso 1 calc R .
C133 C 0.7520(5) 0.4033(4) 0.0053(3) 0.0343(18) Uani 1 d . U
H133 H 0.7150 0.3898 0.0066 0.041 Uiso 1 calc R .
C134 C 0.7999(5) 0.3884(5) -0.0173(4) 0.0386(19) Uani 1 d . U
H134 H 0.7947 0.3644 -0.0310 0.046 Uiso 1 calc R .
C135 C 0.8526(5) 0.4073(4) -0.0196(4) 0.0371(18) Uani 1 d . U
H135 H 0.8847 0.3956 -0.0336 0.045 Uiso 1 calc R .
C136 C 0.8591(5) 0.4450(4) -0.0009(4) 0.0350(18) Uani 1 d . U
H136 H 0.8955 0.4596 -0.0031 0.042 Uiso 1 calc R .
C137 C 0.5195(5) 0.5886(5) 0.0914(4) 0.038(3) Uani 1 d . U
C138 C 0.5680(5) 0.5668(5) 0.0743(3) 0.040(3) Uani 1 d . .
H138 H 0.5757 0.5308 0.0816 0.048 Uiso 1 calc R .
C139 C 0.6035(6) 0.6000(6) 0.0465(4) 0.054(4) Uani 1 d . .
H139 H 0.6363 0.5865 0.0344 0.065 Uiso 1 calc R .
C140 C 0.5927(6) 0.6523(7) 0.0358(4) 0.060(4) Uani 1 d . .
H140 H 0.6180 0.6744 0.0166 0.072 Uiso 1 calc R .
C141 C 0.5450(6) 0.6724(6) 0.0530(4) 0.048(3) Uani 1 d . .
H141 H 0.5366 0.7085 0.0451 0.058 Uiso 1 calc R .
C142 C 0.5093(5) 0.6400(5) 0.0817(4) 0.040(3) Uani 1 d . .
H142 H 0.4777 0.6538 0.0947 0.048 Uiso 1 calc R .
C143 C 0.4309(5) 0.5217(5) 0.0921(4) 0.036(3) Uani 1 d . .
C144 C 0.4316(5) 0.5444(5) 0.0475(3) 0.040(3) Uani 1 d . .
H144 H 0.4553 0.5716 0.0345 0.047 Uiso 1 calc R .
C145 C 0.3975(5) 0.5270(5) 0.0224(4) 0.047(4) Uani 1 d . .
H145 H 0.3994 0.5421 -0.0078 0.056 Uiso 1 calc R .
C146 C 0.3614(5) 0.4890(5) 0.0397(4) 0.042(3) Uani 1 d . .
H146 H 0.3380 0.4781 0.0219 0.050 Uiso 1 calc R .
C147 C 0.3596(5) 0.4662(5) 0.0850(4) 0.039(3) Uani 1 d . .
H147 H 0.3337 0.4407 0.0980 0.047 Uiso 1 calc R .
C148 C 0.3958(5) 0.4816(4) 0.1098(3) 0.034(3) Uani 1 d . .
H148 H 0.3968 0.4644 0.1399 0.041 Uiso 1 calc R .
C149 C 0.3454(4) 0.5152(4) 0.2457(3) 0.028(3) Uani 1 d . .
C150 C 0.3509(5) 0.4893(5) 0.2151(3) 0.034(3) Uani 1 d . .
H150 H 0.3815 0.4641 0.2140 0.041 Uiso 1 calc R .
C151 C 0.3010(5) 0.5089(5) 0.1866(4) 0.039(3) Uani 1 d . .
H151 H 0.2922 0.4985 0.1618 0.047 Uiso 1 calc R .
C152 C 0.2673(5) 0.5442(5) 0.1994(4) 0.042(3) Uani 1 d . .
H152 H 0.2315 0.5627 0.1861 0.050 Uiso 1 calc R .
C153 C 0.2939(5) 0.5489(5) 0.2351(3) 0.035(3) Uani 1 d . .
H153 H 0.2794 0.5713 0.2497 0.041 Uiso 1 calc R .
C154 C 0.3623(5) 0.6061(4) 0.1230(3) 0.033(3) Uani 1 d . .
H154 H 0.3456 0.5989 0.1002 0.039 Uiso 1 calc R .
C155 C 0.4172(5) 0.5849(4) 0.1427(3) 0.035(3) Uani 1 d . .
C156 C 0.4241(5) 0.6039(4) 0.1764(3) 0.036(3) Uani 1 d . .
H156 H 0.4568 0.5948 0.1957 0.043 Uiso 1 calc R .
C157 C 0.3745(5) 0.6387(5) 0.1771(4) 0.042(3) Uani 1 d . .
H157 H 0.3683 0.6571 0.1962 0.051 Uiso 1 calc R .
C158 C 0.3356(6) 0.6405(5) 0.1433(4) 0.047(3) Uani 1 d . .
H158 H 0.2989 0.6608 0.1356 0.057 Uiso 1 calc R .
C159 C 0.3633(4) 0.4644(4) 0.3348(3) 0.027(2) Uani 1 d . .
C160 C 0.3028(6) 0.4683(6) 0.3413(4) 0.059(4) Uani 1 d . .
H160 H 0.2778 0.4913 0.3191 0.071 Uiso 1 calc R .
C161 C 0.2777(6) 0.4392(6) 0.3797(5) 0.083(6) Uani 1 d . .
H161 H 0.2361 0.4417 0.3829 0.100 Uiso 1 calc R .
C162 C 0.3126(7) 0.4075(6) 0.4122(5) 0.070(5) Uani 1 d . .
H162 H 0.2956 0.3879 0.4382 0.083 Uiso 1 calc R .
C163 C 0.3739(6) 0.4035(5) 0.4075(4) 0.040(3) Uani 1 d . .
H163 H 0.3986 0.3813 0.4303 0.048 Uiso 1 calc R .
C164 C 0.3984(5) 0.4318(4) 0.3696(3) 0.034(3) Uani 1 d . .
H164 H 0.4401 0.4293 0.3668 0.040 Uiso 1 calc R .
C165 C 0.3957(5) 0.5650(5) 0.2949(3) 0.036(3) Uani 1 d . .
C166 C 0.4405(5) 0.5963(4) 0.2785(4) 0.032(3) Uani 1 d . .
H166 H 0.4750 0.5830 0.2679 0.038 Uiso 1 calc R .
C167 C 0.4356(6) 0.6467(5) 0.2773(4) 0.048(3) Uani 1 d . .
H167 H 0.4659 0.6677 0.2641 0.058 Uiso 1 calc R .
C168 C 0.3893(7) 0.6669(5) 0.2943(4) 0.054(4) Uani 1 d . .
H168 H 0.3863 0.7014 0.2933 0.065 Uiso 1 calc R .
C169 C 0.3479(6) 0.6356(6) 0.3126(5) 0.056(4) Uani 1 d . .
H169 H 0.3164 0.6489 0.3260 0.068 Uiso 1 calc R .
C170 C 0.3468(5) 0.5854(6) 0.3137(4) 0.048(4) Uani 1 d . .
H170 H 0.3152 0.5656 0.3264 0.058 Uiso 1 calc R .
C171 C 0.5376(5) 0.2988(5) 0.0853(4) 0.040(3) Uani 1 d . .
C172 C 0.4845(5) 0.2770(5) 0.0844(4) 0.040(3) Uani 1 d . .
H172 H 0.4851 0.2410 0.0919 0.047 Uiso 1 calc R .
C173 C 0.4326(6) 0.3069(5) 0.0729(4) 0.050(4) Uani 1 d . .
H173 H 0.3971 0.2916 0.0731 0.060 Uiso 1 calc R .
C174 C 0.4314(5) 0.3598(6) 0.0607(4) 0.048(4) Uani 1 d . .
H174 H 0.3955 0.3808 0.0511 0.058 Uiso 1 calc R .
C175 C 0.4823(5) 0.3820(5) 0.0624(4) 0.038(3) Uani 1 d . .
H175 H 0.4809 0.4182 0.0549 0.045 Uiso 1 calc R .
C176 C 0.5364(5) 0.3515(4) 0.0752(3) 0.034(3) Uani 1 d . .
H176 H 0.5713 0.3667 0.0769 0.041 Uiso 1 calc R .
C177 C 0.6429(5) 0.2768(4) 0.0481(4) 0.032(3) Uani 1 d . .
C178 C 0.7056(5) 0.2690(5) 0.0463(4) 0.040(3) Uani 1 d . .
H178 H 0.7283 0.2605 0.0718 0.048 Uiso 1 calc R .
C179 C 0.7338(6) 0.2736(5) 0.0084(4) 0.048(3) Uani 1 d . .
H179 H 0.7755 0.2673 0.0081 0.057 Uiso 1 calc R .
C180 C 0.7023(6) 0.2869(5) -0.0284(4) 0.053(4) Uani 1 d . .
H180 H 0.7217 0.2909 -0.0546 0.063 Uiso 1 calc R .
C181 C 0.6401(6) 0.2948(5) -0.0272(4) 0.051(4) Uani 1 d . .
H181 H 0.6181 0.3037 -0.0531 0.061 Uiso 1 calc R .
C182 C 0.6113(6) 0.2899(5) 0.0092(4) 0.046(3) Uani 1 d . .
H182 H 0.5695 0.2954 0.0089 0.055 Uiso 1 calc R .
C183 C 0.5822(5) 0.1587(5) 0.1497(4) 0.042(3) Uani 1 d . .
H183 H 0.5844 0.1636 0.1763 0.051 Uiso 1 calc R .
C184 C 0.5922(6) 0.1963(5) 0.1090(4) 0.042(3) Uani 1 d . .
C185 C 0.5862(6) 0.1725(5) 0.0780(4) 0.050(3) Uani 1 d . .
H185 H 0.5915 0.1879 0.0481 0.060 Uiso 1 calc R .
C186 C 0.5709(6) 0.1219(5) 0.0991(4) 0.048(3) Uani 1 d . .
H186 H 0.5636 0.0976 0.0862 0.057 Uiso 1 calc R .
C187 C 0.5688(6) 0.1144(5) 0.1443(5) 0.053(4) Uani 1 d . .
H187 H 0.5596 0.0840 0.1665 0.063 Uiso 1 calc R .
C188 C 0.7219(6) 0.1058(5) 0.1616(4) 0.041(3) Uani 1 d . .
C189 C 0.7073(6) 0.0678(5) 0.1439(5) 0.054(4) Uani 1 d . .
H189 H 0.6968 0.0342 0.1592 0.065 Uiso 1 calc R .
C190 C 0.7119(7) 0.0911(6) 0.0994(4) 0.061(4) Uani 1 d . .
H190 H 0.7037 0.0753 0.0793 0.073 Uiso 1 calc R .
C191 C 0.7300(6) 0.1406(6) 0.0882(4) 0.055(4) Uani 1 d . .
H191 H 0.7372 0.1632 0.0602 0.066 Uiso 1 calc R .
C192 C 0.7357(5) 0.1502(5) 0.1269(4) 0.044(3) Uani 1 d . .
H192 H 0.7468 0.1809 0.1293 0.053 Uiso 1 calc R .
C193 C 0.7926(6) 0.0636(5) 0.2379(4) 0.045(3) Uani 1 d . .
C194 C 0.8098(6) 0.0568(5) 0.2784(4) 0.051(4) Uani 1 d . .
H194 H 0.7855 0.0723 0.2949 0.062 Uiso 1 calc R .
C195 C 0.8619(7) 0.0279(5) 0.2966(5) 0.068(5) Uani 1 d . .
H195 H 0.8727 0.0231 0.3251 0.081 Uiso 1 calc R .
C196 C 0.8965(8) 0.0069(6) 0.2728(5) 0.072(5) Uani 1 d . .
H196 H 0.9327 -0.0123 0.2843 0.087 Uiso 1 calc R .
C197 C 0.8798(7) 0.0132(6) 0.2321(5) 0.071(5) Uani 1 d . .
H197 H 0.9041 -0.0028 0.2160 0.085 Uiso 1 calc R .
C198 C 0.8283(7) 0.0424(6) 0.2139(5) 0.067(5) Uani 1 d . .
H198 H 0.8179 0.0475 0.1852 0.080 Uiso 1 calc R .
C199 C 0.6705(6) 0.0521(5) 0.2400(4) 0.046(3) Uani 1 d . .
C200 C 0.6830(8) 0.0023(5) 0.2468(5) 0.069(5) Uani 1 d . .
H200 H 0.7215 -0.0099 0.2412 0.083 Uiso 1 calc R .
C201 C 0.6411(8) -0.0319(6) 0.2619(6) 0.085(6) Uani 1 d . .
H201 H 0.6527 -0.0672 0.2672 0.102 Uiso 1 calc R .
C202 C 0.5869(8) -0.0187(7) 0.2692(6) 0.083(6) Uani 1 d . .
H202 H 0.5589 -0.0432 0.2790 0.099 Uiso 1 calc R .
C203 C 0.5715(7) 0.0336(7) 0.2620(4) 0.073(5) Uani 1 d . .
H203 H 0.5320 0.0451 0.2661 0.087 Uiso 1 calc R .
C204 C 0.6145(7) 0.0692(6) 0.2487(4) 0.052(4) Uani 1 d . .
H204 H 0.6049 0.1040 0.2459 0.063 Uiso 1 calc R .
C205 C 0.4906(5) 0.2534(5) 0.3666(3) 0.031(3) Uani 1 d . .
C206 C 0.4741(6) 0.2096(6) 0.3633(4) 0.052(2) Uani 1 d . U
H206 H 0.5030 0.1829 0.3628 0.062 Uiso 1 calc R .
C207 C 0.4132(6) 0.2041(6) 0.3605(4) 0.053(2) Uani 1 d . U
H207 H 0.4027 0.1742 0.3561 0.063 Uiso 1 calc R .
C208 C 0.3707(6) 0.2376(6) 0.3637(4) 0.0537(19) Uani 1 d . U
C209 C 0.3872(6) 0.2855(6) 0.3663(4) 0.053(2) Uani 1 d . U
H209 H 0.3578 0.3122 0.3662 0.063 Uiso 1 calc R .
C210 C 0.4479(6) 0.2916(6) 0.3689(4) 0.051(2) Uani 1 d . U
H210 H 0.4594 0.3218 0.3722 0.061 Uiso 1 calc R .
C211 C 0.3034(8) 0.2366(7) 0.3602(6) 0.093(6) Uiso 1 d . U
H21A H 0.2841 0.2435 0.3845 0.139 Uiso 1 calc GR .
H21B H 0.2948 0.2028 0.3606 0.139 Uiso 1 calc GR .
H21C H 0.2884 0.2628 0.3335 0.139 Uiso 1 calc GR .
C212 C 0.4706(4) 0.3624(5) 0.2269(3) 0.033(2) Uani 1 d . U
C213 C 0.4351(5) 0.3306(5) 0.2563(4) 0.046(3) Uani 1 d . U
H213 H 0.4400 0.3247 0.2859 0.055 Uiso 1 calc R .
C214 C 0.3924(6) 0.3074(6) 0.2429(4) 0.053(3) Uani 1 d . U
H214 H 0.3695 0.2852 0.2642 0.064 Uiso 1 calc R .
C215 C 0.3810(5) 0.3139(5) 0.2017(4) 0.047(3) Uani 1 d . U
C216 C 0.4141(5) 0.3460(5) 0.1730(4) 0.042(2) Uani 1 d . U
H216 H 0.4072 0.3523 0.1436 0.050 Uiso 1 calc R .
C217 C 0.4588(5) 0.3712(5) 0.1841(4) 0.041(2) Uani 1 d . U
H217 H 0.4806 0.3939 0.1625 0.049 Uiso 1 calc R .
C218 C 0.3345(6) 0.2886(6) 0.1890(4) 0.056(4) Uani 1 d . .
H21D H 0.3493 0.2755 0.1666 0.084 Uiso 1 calc GR .
H21E H 0.3000 0.3134 0.1781 0.084 Uiso 1 calc GR .
H21F H 0.3232 0.2601 0.2138 0.084 Uiso 1 calc GR .
C219 C 0.5919(4) 0.5665(4) 0.2320(3) 0.027(3) Uani 1 d . .
C220 C 0.5894(5) 0.5991(5) 0.1905(4) 0.038(3) Uani 1 d . .
H220 H 0.5882 0.5857 0.1679 0.046 Uiso 1 calc R .
C221 C 0.5888(8) 0.6531(6) 0.1808(5) 0.075(5) Uani 1 d . .
H221 H 0.5858 0.6752 0.1518 0.090 Uiso 1 calc R .
C222 C 0.5921(6) 0.6732(5) 0.2111(5) 0.052(4) Uani 1 d . .
C223 C 0.5923(6) 0.6413(6) 0.2528(5) 0.055(4) Uani 1 d . .
H223 H 0.5910 0.6558 0.2747 0.067 Uiso 1 calc R .
C224 C 0.5944(5) 0.5886(5) 0.2640(4) 0.044(3) Uani 1 d . .
H224 H 0.5975 0.5673 0.2932 0.053 Uiso 1 calc R .
C225 C 0.5931(9) 0.7302(6) 0.2021(6) 0.101(7) Uani 1 d . .
H22A H 0.6264 0.7427 0.1836 0.152 Uiso 1 calc GR .
H22B H 0.5975 0.7362 0.2291 0.152 Uiso 1 calc GR .
H22C H 0.5562 0.7485 0.1879 0.152 Uiso 1 calc GR .
C226 C 0.7780(4) 0.5657(4) 0.2994(3) 0.024(2) Uani 1 d . U
C227 C 0.7340(5) 0.6017(4) 0.3007(4) 0.035(3) Uani 1 d . .
H227 H 0.6967 0.5924 0.3125 0.042 Uiso 1 calc R .
C228 C 0.7459(8) 0.6529(5) 0.2838(5) 0.065(4) Uani 1 d . .
H228 H 0.7158 0.6783 0.2851 0.078 Uiso 1 calc R .
C229 C 0.7977(9) 0.6685(5) 0.2657(4) 0.059(4) Uani 1 d . .
C230 C 0.8401(6) 0.6325(6) 0.2652(4) 0.053(4) Uani 1 d . .
H230 H 0.8773 0.6424 0.2536 0.064 Uiso 1 calc R .
C231 C 0.8315(6) 0.5812(5) 0.2812(3) 0.045(3) Uani 1 d . .
H231 H 0.8623 0.5564 0.2798 0.054 Uiso 1 calc R .
C232 C 0.8038(10) 0.7261(7) 0.2464(6) 0.119(8) Uani 1 d . .
H23A H 0.7780 0.7414 0.2212 0.178 Uiso 1 calc GR .
H23B H 0.8448 0.7316 0.2382 0.178 Uiso 1 calc GR .
H23C H 0.7924 0.7422 0.2676 0.178 Uiso 1 calc GR .
C233 C 0.7574(5) 0.5707(4) 0.1630(3) 0.025(2) Uani 1 d . .
C234 C 0.7158(6) 0.5927(5) 0.1299(4) 0.042(3) Uani 1 d . .
H234 H 0.6953 0.5717 0.1190 0.050 Uiso 1 calc R .
C235 C 0.7054(6) 0.6444(6) 0.1135(4) 0.059(4) Uani 1 d . .
H235 H 0.6782 0.6596 0.0903 0.071 Uiso 1 calc R .
C236 C 0.7327(8) 0.6744(6) 0.1293(5) 0.075(5) Uani 1 d . .
C237 C 0.7706(8) 0.6540(5) 0.1623(4) 0.068(5) Uani 1 d . .
H237 H 0.7867 0.6760 0.1745 0.082 Uiso 1 calc R .
C238 C 0.7872(6) 0.6016(5) 0.1794(4) 0.047(3) Uani 1 d . .
H238 H 0.8169 0.5875 0.2009 0.057 Uiso 1 calc R .
C239 C 0.7147(11) 0.7351(7) 0.1118(6) 0.122(8) Uani 1 d . .
H23D H 0.7089 0.7470 0.0807 0.183 Uiso 1 calc GR .
H23E H 0.7462 0.7525 0.1187 0.183 Uiso 1 calc GR .
H23F H 0.6781 0.7428 0.1252 0.183 Uiso 1 calc GR .
C240 C 0.9258(5) 0.3715(4) 0.1551(3) 0.032(3) Uani 1 d . .
C241 C 0.9147(5) 0.3689(4) 0.1149(4) 0.035(3) Uani 1 d . .
H241 H 0.8773 0.3817 0.1014 0.042 Uiso 1 calc R .
C242 C 0.9567(5) 0.3485(5) 0.0951(4) 0.040(3) Uani 1 d . .
H242 H 0.9481 0.3476 0.0677 0.048 Uiso 1 calc R .
C243 C 1.0118(5) 0.3288(5) 0.1128(4) 0.048(3) Uani 1 d . .
C244 C 1.0234(6) 0.3310(5) 0.1536(4) 0.053(4) Uani 1 d . .
H244 H 1.0609 0.3180 0.1670 0.063 Uiso 1 calc R .
C245 C 0.9797(4) 0.3524(4) 0.1740(4) 0.030(3) Uani 1 d . .
H245 H 0.9876 0.3537 0.2015 0.036 Uiso 1 calc R .
C246 C 1.0570(6) 0.3044(6) 0.0909(5) 0.063(4) Uani 1 d . .
H24A H 1.0472 0.2699 0.0942 0.095 Uiso 1 calc GR .
H24B H 1.0959 0.3022 0.1038 0.095 Uiso 1 calc GR .
H24C H 1.0576 0.3251 0.0605 0.095 Uiso 1 calc GR .
C247 C 0.9478(5) 0.2062(4) 0.2657(3) 0.033(3) Uani 1 d . .
C248 C 0.9993(5) 0.2233(5) 0.2476(4) 0.044(3) Uani 1 d . .
H248 H 1.0118 0.2539 0.2496 0.053 Uiso 1 calc R .
C249 C 1.0330(6) 0.1968(7) 0.2267(5) 0.064(4) Uani 1 d . .
H249 H 1.0687 0.2091 0.2139 0.076 Uiso 1 calc R .
C250 C 1.0159(9) 0.1524(8) 0.2237(5) 0.085(6) Uani 1 d . .
C251 C 0.9623(8) 0.1343(7) 0.2412(5) 0.073(5) Uani 1 d . .
H251 H 0.9496 0.1039 0.2390 0.088 Uiso 1 calc R .
C252 C 0.9278(6) 0.1635(5) 0.2625(4) 0.048(3) Uani 1 d . .
H252 H 0.8909 0.1530 0.2744 0.057 Uiso 1 calc R .
C253 C 1.0527(10) 0.1259(8) 0.1977(6) 0.127(9) Uani 1 d . .
H25A H 1.0664 0.0909 0.2160 0.191 Uiso 1 calc GR .
H25B H 1.0868 0.1449 0.1861 0.191 Uiso 1 calc GR .
H25C H 1.0287 0.1246 0.1741 0.191 Uiso 1 calc GR .
C254 C 0.8119(5) 0.2565(5) 0.1526(4) 0.035(3) Uani 1 d . .
C255 C 0.8518(6) 0.2144(6) 0.1628(5) 0.066(5) Uani 1 d . .
H255 H 0.8520 0.1902 0.1910 0.079 Uiso 1 calc R .
C256 C 0.8909(7) 0.2052(8) 0.1351(7) 0.095(7) Uani 1 d . .
H256 H 0.9195 0.1764 0.1444 0.114 Uiso 1 calc R .
C257 C 0.8896(7) 0.2375(8) 0.0937(6) 0.079(6) Uani 1 d . .
C258 C 0.8494(6) 0.2803(8) 0.0820(5) 0.074(6) Uani 1 d . .
H258 H 0.8485 0.3036 0.0534 0.089 Uiso 1 calc R .
C259 C 0.8105(5) 0.2899(5) 0.1111(4) 0.044(3) Uani 1 d . .
H259 H 0.7827 0.3194 0.1025 0.052 Uiso 1 calc R .
C260 C 0.9332(7) 0.2303(9) 0.0610(6) 0.109(7) Uani 1 d . .
H26A H 0.9531 0.1954 0.0717 0.164 Uiso 1 calc GR .
H26B H 0.9626 0.2550 0.0560 0.164 Uiso 1 calc GR .
H26C H 0.9124 0.2357 0.0342 0.164 Uiso 1 calc GR .
C261 C 0.7852(4) 0.3640(4) 0.4719(3) 0.024(2) Uani 1 d . .
C262 C 0.7412(5) 0.3676(4) 0.5020(3) 0.026(2) Uani 1 d . .
H262 H 0.7025 0.3827 0.4927 0.031 Uiso 1 calc R .
C263 C 0.7559(6) 0.3486(5) 0.5446(4) 0.046(3) Uani 1 d . .
H263 H 0.7261 0.3486 0.5649 0.055 Uiso 1 calc R .
C264 C 0.8127(6) 0.3297(4) 0.5589(4) 0.038(3) Uani 1 d . .
C265 C 0.8545(6) 0.3275(5) 0.5286(4) 0.042(3) Uani 1 d . .
H265 H 0.8934 0.3125 0.5376 0.050 Uiso 1 calc R .
C266 C 0.8404(5) 0.3468(4) 0.4853(4) 0.034(3) Uani 1 d . .
H266 H 0.8705 0.3477 0.4650 0.040 Uiso 1 calc R .
C267 C 0.8256(7) 0.3103(6) 0.6059(4) 0.069(5) Uani 1 d . .
H26D H 0.8523 0.2787 0.6134 0.104 Uiso 1 calc R .
H26E H 0.7887 0.3032 0.6216 0.104 Uiso 1 calc R .
H26F H 0.8441 0.3362 0.6135 0.104 Uiso 1 calc R .
C268 C 0.7187(5) 0.2138(4) 0.4899(4) 0.032(3) Uani 1 d . .
C269 C 0.7426(5) 0.1633(4) 0.5082(3) 0.028(3) Uani 1 d . .
H269 H 0.7495 0.1418 0.4916 0.033 Uiso 1 calc R .
C270 C 0.7560(5) 0.1454(4) 0.5509(4) 0.035(3) Uani 1 d . .
H270 H 0.7716 0.1107 0.5638 0.042 Uiso 1 calc R .
C271 C 0.7480(6) 0.1749(5) 0.5758(4) 0.040(3) Uani 1 d . .
C272 C 0.7246(6) 0.2261(6) 0.5559(4) 0.048(4) Uani 1 d . .
H272 H 0.7192 0.2478 0.5724 0.058 Uiso 1 calc R .
C273 C 0.7094(5) 0.2455(4) 0.5136(3) 0.033(3) Uani 1 d . .
H273 H 0.6929 0.2800 0.5008 0.040 Uiso 1 calc R .
C274 C 0.7655(8) 0.1542(6) 0.6225(4) 0.072(5) Uani 1 d . .
H27A H 0.7441 0.1243 0.6373 0.109 Uiso 1 calc GR .
H27B H 0.7557 0.1807 0.6352 0.109 Uiso 1 calc GR .
H27C H 0.8080 0.1440 0.6253 0.109 Uiso 1 calc GR .
C275 C 0.5569(5) 0.2144(4) 0.2427(4) 0.032(3) Uani 1 d . .
C276 C 0.5189(5) 0.2329(5) 0.2077(4) 0.035(3) Uani 1 d . .
H276 H 0.5282 0.2613 0.1836 0.042 Uiso 1 calc R .
C277 C 0.4681(6) 0.2106(5) 0.2072(4) 0.049(3) Uani 1 d . .
H277 H 0.4430 0.2233 0.1827 0.058 Uiso 1 calc R .
C278 C 0.4527(6) 0.1692(5) 0.2426(5) 0.057(4) Uani 1 d . .
C279 C 0.4907(6) 0.1519(6) 0.2774(5) 0.059(4) Uani 1 d . .
H279 H 0.4817 0.1236 0.3017 0.070 Uiso 1 calc R .
C280 C 0.5415(6) 0.1747(5) 0.2776(4) 0.044(3) Uani 1 d . .
H280 H 0.5662 0.1627 0.3024 0.053 Uiso 1 calc R .
C281 C 0.3958(7) 0.1444(7) 0.2427(6) 0.090(6) Uani 1 d . .
H28A H 0.4047 0.1073 0.2509 0.136 Uiso 1 calc GR .
H28B H 0.3778 0.1581 0.2141 0.136 Uiso 1 calc GR .
H28C H 0.3683 0.1520 0.2632 0.136 Uiso 1 calc GR .
C282 C 0.9082(5) 0.2452(4) 0.4456(3) 0.032(3) Uani 1 d . .
C283 C 0.9562(5) 0.2650(4) 0.4584(4) 0.035(3) Uani 1 d . .
H283 H 0.9773 0.2897 0.4378 0.042 Uiso 1 calc R .
C284 C 0.9723(6) 0.2482(5) 0.5010(4) 0.044(3) Uani 1 d . .
H284 H 1.0031 0.2632 0.5097 0.053 Uiso 1 calc R .
C285 C 0.9458(6) 0.2118(5) 0.5300(4) 0.041(3) Uani 1 d . .
C286 C 0.8975(5) 0.1928(5) 0.5184(4) 0.041(3) Uani 1 d . .
H286 H 0.8759 0.1692 0.5396 0.049 Uiso 1 calc R .
C287 C 0.8811(5) 0.2082(4) 0.4766(3) 0.035(3) Uani 1 d . .
H287 H 0.8500 0.1929 0.4687 0.042 Uiso 1 calc R .
C288 C 0.9665(8) 0.1928(6) 0.5775(4) 0.075(5) Uani 1 d . .
H28D H 0.9496 0.2169 0.5910 0.113 Uiso 1 calc GR .
H28E H 1.0096 0.1906 0.5789 0.113 Uiso 1 calc GR .
H28F H 0.9533 0.1589 0.5925 0.113 Uiso 1 calc GR .
N3 N 0.2606(6) 0.4030(5) 0.1778(5) 0.064(3) Uani 1 d . .
C291 C 0.2610(6) 0.3957(7) 0.2133(6) 0.066(4) Uani 1 d . .
C292 C 0.2640(6) 0.3832(6) 0.2601(4) 0.069(5) Uani 1 d . .
H29A H 0.2941 0.3546 0.2725 0.103 Uiso 1 calc R .
H29B H 0.2256 0.3737 0.2724 0.103 Uiso 1 calc R .
H29C H 0.2741 0.4132 0.2663 0.103 Uiso 1 calc R .

loop_
_atom_site_aniso_label
_atom_site_aniso_U_11
_atom_site_aniso_U_22
_atom_site_aniso_U_33
_atom_site_aniso_U_23
_atom_site_aniso_U_13
_atom_site_aniso_U_12
Ag1 0.0280(4) 0.0398(5) 0.0214(4) -0.0139(4) -0.0035(3) -0.0066(4)
Ag2 0.0350(5) 0.0354(5) 0.0293(5) -0.0162(4) -0.0035(4) -0.0017(4)
Ag3 0.0207(4) 0.0358(5) 0.0195(4) -0.0084(4) -0.0027(3) -0.0043(3)
Ag4 0.0261(4) 0.0324(5) 0.0224(4) -0.0089(4) -0.0024(3) -0.0045(4)
Ag5 0.0225(4) 0.0350(5) 0.0201(4) -0.0087(4) -0.0028(3) -0.0065(4)
Ag6 0.0255(4) 0.0318(5) 0.0251(4) -0.0057(4) -0.0020(3) -0.0007(4)
Ag7 0.0167(4) 0.0382(5) 0.0305(5) -0.0098(4) -0.0004(3) 0.0001(3)
Ag8 0.0218(4) 0.0382(5) 0.0220(4) -0.0087(4) 0.0030(3) -0.0097(4)
Ag9 0.0244(4) 0.0441(5) 0.0163(4) -0.0111(4) 0.0063(3) -0.0107(4)
Ag10 0.0337(5) 0.0329(5) 0.0247(5) -0.0085(4) 0.0039(4) -0.0127(4)
Ag11 0.0240(4) 0.0357(5) 0.0176(4) -0.0089(4) 0.0024(3) -0.0079(4)
Ag12 0.0222(4) 0.0333(5) 0.0240(4) -0.0116(4) -0.0002(3) -0.0051(3)
Ag13 0.0196(4) 0.0317(5) 0.0218(4) -0.0107(4) 0.0008(3) -0.0050(3)
Ag14 0.0181(4) 0.0339(5) 0.0234(4) -0.0116(4) 0.0005(3) -0.0038(3)
Ag15 0.0185(4) 0.0391(5) 0.0225(4) -0.0161(4) -0.0028(3) -0.0062(3)
Ag16 0.0198(4) 0.0381(5) 0.0211(4) -0.0168(4) -0.0003(3) -0.0031(3)
Ag17 0.0154(4) 0.0428(5) 0.0197(4) -0.0102(4) 0.0002(3) 0.0000(3)
Ag18 0.0203(4) 0.0411(5) 0.0157(4) -0.0089(4) -0.0032(3) -0.0005(4)
Ag19 0.0164(4) 0.0426(5) 0.0155(4) -0.0122(4) -0.0004(3) -0.0047(3)
Ag20 0.0177(4) 0.0397(5) 0.0153(4) -0.0118(4) 0.0005(3) -0.0050(3)
Ag21 0.0167(4) 0.0386(5) 0.0170(4) -0.0120(4) 0.0006(3) -0.0049(3)
Ag22 0.0306(4) 0.0345(5) 0.0183(4) -0.0098(4) -0.0011(3) -0.0012(4)
Ag23 0.0219(4) 0.0322(5) 0.0164(4) -0.0100(4) -0.0003(3) -0.0026(3)
Ag24 0.0218(4) 0.0355(5) 0.0162(4) -0.0096(4) 0.0001(3) -0.0034(3)
Mo1 0.0149(4) 0.0323(5) 0.0137(4) -0.0110(4) 0.0017(3) -0.0037(4)
Mo2 0.0168(4) 0.0347(5) 0.0110(4) -0.0086(4) -0.0017(3) -0.0037(4)
Mo3 0.0255(5) 0.0271(5) 0.0226(5) -0.0082(4) -0.0007(4) -0.0048(4)
Mo4 0.0145(4) 0.0272(5) 0.0142(4) -0.0084(4) -0.0013(3) -0.0030(4)
Mo5 0.0151(4) 0.0330(5) 0.0189(5) -0.0101(4) -0.0009(4) -0.0052(4)
Fe1 0.0213(8) 0.0453(10) 0.0212(8) -0.0072(8) 0.0036(6) -0.0116(7)
Fe2 0.0624(12) 0.0417(11) 0.0327(10) -0.0187(9) -0.0069(9) -0.0062(9)
Fe3 0.0222(8) 0.0350(10) 0.0408(10) -0.0030(8) 0.0015(7) 0.0008(7)
Fe4 0.0240(8) 0.0479(11) 0.0215(8) -0.0131(8) -0.0046(7) 0.0037(7)
Fe5 0.0208(8) 0.0377(10) 0.0232(8) -0.0177(8) -0.0025(6) -0.0051(7)
Fe6 0.0296(9) 0.0341(10) 0.0257(9) -0.0070(8) 0.0042(7) -0.0086(7)
S1 0.0170(12) 0.0319(15) 0.0192(13) -0.0112(12) -0.0003(10) -0.0047(11)
S2 0.0231(13) 0.0334(16) 0.0174(14) -0.0079(12) -0.0016(11) -0.0051(12)
S3 0.0247(14) 0.0332(16) 0.0159(13) -0.0106(12) 0.0003(10) -0.0088(12)
S4 0.0203(13) 0.0346(16) 0.0202(14) -0.0091(12) -0.0001(11) -0.0045(11)
S5 0.0231(14) 0.0388(17) 0.0222(14) -0.0131(13) -0.0031(11) -0.0039(12)
S6 0.0246(14) 0.0321(16) 0.0226(14) -0.0100(13) 0.0001(11) -0.0045(12)
S7 0.0169(13) 0.0318(16) 0.0224(14) -0.0078(12) -0.0021(10) -0.0024(11)
S8 0.0164(12) 0.0356(16) 0.0193(14) -0.0093(12) -0.0010(10) -0.0045(11)
S9 0.0184(13) 0.0365(16) 0.0129(13) -0.0079(12) -0.0019(10) -0.0050(11)
S10 0.0131(12) 0.0382(16) 0.0182(13) -0.0123(12) -0.0004(10) -0.0019(11)
S11 0.0179(13) 0.0351(16) 0.0176(13) -0.0132(12) 0.0021(10) -0.0055(11)
S12 0.0148(12) 0.0383(16) 0.0169(13) -0.0141(12) -0.0003(10) -0.0050(11)
P1 0.0203(15) 0.0401(19) 0.0337(17) -0.0073(15) -0.0001(13) -0.0006(13)
P2 0.0263(15) 0.0330(17) 0.0240(16) -0.0050(14) 0.0007(12) -0.0023(13)
P3 0.0197(14) 0.0406(18) 0.0237(15) -0.0182(14) -0.0046(11) -0.0023(12)
P4 0.0192(14) 0.0404(18) 0.0252(15) -0.0193(14) -0.0032(11) -0.0007(12)
P5 0.0158(13) 0.0462(19) 0.0174(14) -0.0105(14) -0.0016(11) 0.0018(12)
P6 0.0223(14) 0.0452(19) 0.0163(14) -0.0079(14) -0.0033(11) -0.0001(13)
P7 0.0189(14) 0.0467(19) 0.0158(14) -0.0100(14) 0.0024(11) -0.0091(13)
P8 0.0277(15) 0.0442(19) 0.0208(15) -0.0121(14) 0.0067(12) -0.0147(13)
P9 0.0459(19) 0.0394(19) 0.0338(18) -0.0173(16) -0.0046(15) -0.0012(15)
P10 0.0306(16) 0.0421(19) 0.0218(15) -0.0140(14) -0.0059(12) -0.0061(14)
P11 0.0340(16) 0.0354(18) 0.0268(16) -0.0098(14) 0.0029(13) -0.0129(14)
P12 0.0258(15) 0.0315(17) 0.0209(15) -0.0100(13) 0.0026(12) -0.0085(12)
O1 0.018(4) 0.036(4) 0.015(4) -0.005(3) 0.001(3) -0.001(3)
O2 0.020(4) 0.033(4) 0.019(4) -0.012(3) -0.002(3) -0.009(3)
O3 0.022(4) 0.029(4) 0.026(4) -0.010(3) -0.002(3) 0.005(3)
O4 0.017(4) 0.034(4) 0.019(4) -0.006(3) 0.000(3) -0.014(3)
O5 0.022(4) 0.036(4) 0.012(3) -0.014(3) 0.001(3) -0.004(3)
O6 0.017(3) 0.024(4) 0.020(4) -0.009(3) -0.001(3) 0.001(3)
O7 0.017(3) 0.041(4) 0.012(3) -0.014(3) -0.005(3) -0.007(3)
O8 0.023(3) 0.043(4) 0.015(3) -0.013(3) -0.008(2) 0.001(3)
O9 0.017(4) 0.052(5) 0.014(4) -0.017(4) -0.002(3) -0.003(3)
O10 0.018(4) 0.052(5) 0.011(4) -0.009(3) -0.006(3) -0.002(3)
O11 0.032(4) 0.028(4) 0.015(4) -0.001(3) -0.004(3) -0.007(3)
O12 0.024(4) 0.044(5) 0.012(4) -0.009(3) 0.004(3) -0.011(3)
O13 0.028(4) 0.066(6) 0.024(4) -0.025(4) -0.004(3) -0.002(4)
O14 0.018(4) 0.049(5) 0.021(4) -0.015(4) 0.000(3) -0.005(3)
O15 0.031(4) 0.041(5) 0.014(4) -0.015(3) -0.007(3) -0.006(3)
O16 0.031(4) 0.042(5) 0.016(4) -0.014(4) 0.007(3) -0.015(3)
O17 0.025(4) 0.041(5) 0.018(4) -0.010(4) -0.005(3) -0.004(3)
O18 0.020(4) 0.040(5) 0.023(4) -0.013(4) 0.002(3) -0.008(3)
O19 0.028(4) 0.033(4) 0.029(4) -0.022(4) 0.006(3) -0.013(3)
O20 0.017(4) 0.041(4) 0.011(3) -0.008(3) -0.001(3) -0.003(3)
C1 0.030(6) 0.044(8) 0.049(8) -0.015(7) -0.012(6) -0.006(6)
C2 0.050(8) 0.053(8) 0.023(7) -0.009(6) -0.004(6) -0.013(6)
C3 0.066(10) 0.058(10) 0.041(8) -0.026(8) 0.001(7) 0.014(8)
C4 0.065(10) 0.077(12) 0.051(10) -0.044(9) -0.026(8) 0.032(8)
C5 0.058(9) 0.041(8) 0.083(12) -0.030(8) -0.034(8) 0.016(7)
C6 0.036(7) 0.035(8) 0.054(8) -0.010(7) -0.025(6) 0.001(6)
C7 0.016(5) 0.039(7) 0.032(7) -0.005(6) 0.001(5) 0.003(5)
C8 0.026(6) 0.060(9) 0.041(8) -0.010(7) -0.006(6) -0.007(6)
C9 0.018(6) 0.043(8) 0.065(10) -0.004(7) 0.000(6) -0.005(5)
C10 0.045(8) 0.039(8) 0.038(8) 0.000(6) 0.010(6) -0.003(6)
C11 0.057(9) 0.031(7) 0.045(8) -0.011(6) -0.004(7) 0.000(6)
C12 0.024(6) 0.032(7) 0.038(7) -0.004(6) 0.003(5) 0.003(5)
C13 0.029(6) 0.024(6) 0.035(7) 0.000(5) 0.002(5) 0.001(5)
C14 0.033(7) 0.040(8) 0.032(7) 0.004(6) 0.000(5) 0.005(6)
C15 0.036(7) 0.029(7) 0.034(7) -0.003(6) 0.000(5) -0.005(5)
C16 0.040(8) 0.041(8) 0.061(9) 0.003(7) -0.023(7) 0.002(6)
C17 0.030(7) 0.052(9) 0.042(8) -0.013(7) -0.006(6) -0.013(6)
C18 0.031(7) 0.029(7) 0.046(8) -0.007(6) 0.009(6) -0.005(5)
C19 0.036(7) 0.035(7) 0.036(7) -0.005(6) 0.018(6) 0.006(6)
C20 0.042(8) 0.036(8) 0.065(9) -0.009(7) 0.024(7) -0.007(6)
C21 0.035(8) 0.054(10) 0.076(11) -0.013(8) -0.001(7) 0.013(7)
C22 0.028(6) 0.039(8) 0.044(8) -0.007(6) 0.016(6) 0.008(5)
C23 0.014(5) 0.045(7) 0.041(7) -0.016(6) 0.000(5) -0.005(5)
C24 0.028(7) 0.067(10) 0.030(7) 0.013(7) -0.004(5) -0.001(6)
C25 0.059(9) 0.080(11) 0.017(7) 0.014(7) 0.000(6) -0.017(8)
C26 0.038(8) 0.086(12) 0.042(8) -0.027(9) 0.017(6) -0.025(8)
C27 0.042(8) 0.069(11) 0.076(11) -0.019(9) 0.030(8) 0.004(8)
C28 0.023(6) 0.046(8) 0.058(9) -0.006(7) 0.021(6) -0.003(6)
C29 0.022(6) 0.056(9) 0.043(8) -0.012(7) -0.004(5) 0.006(6)
C30 0.080(12) 0.23(2) 0.067(11) -0.087(15) 0.027(9) -0.105(15)
C31 0.101(10) 0.129(10) 0.101(10) -0.051(8) 0.004(8) -0.036(8)
C32 0.043(9) 0.115(13) 0.101(13) -0.024(11) -0.028(9) 0.002(9)
C33 0.116(14) 0.043(9) 0.041(9) -0.026(8) -0.034(9) 0.038(9)
C34 0.080(10) 0.024(7) 0.041(8) -0.004(6) -0.007(7) 0.020(7)
C35 0.025(6) 0.055(8) 0.027(6) -0.017(6) 0.001(5) -0.007(5)
C36 0.049(8) 0.028(7) 0.037(7) -0.010(6) -0.005(6) 0.005(6)
C37 0.037(7) 0.035(8) 0.079(11) -0.022(8) 0.001(7) 0.013(6)
C38 0.028(7) 0.056(10) 0.053(9) 0.004(8) 0.009(6) 0.005(6)
C39 0.024(6) 0.063(10) 0.045(8) -0.015(8) -0.002(6) 0.007(6)
C40 0.036(7) 0.039(7) 0.045(8) -0.022(6) 0.011(6) -0.001(6)
C41 0.050(7) 0.024(6) 0.017(6) 0.003(5) 0.003(5) -0.011(5)
C42 0.049(8) 0.031(7) 0.021(6) 0.001(5) -0.002(5) -0.016(6)
C43 0.058(9) 0.053(9) 0.032(7) -0.012(7) -0.015(6) -0.018(7)
C44 0.105(13) 0.055(9) 0.031(8) -0.022(7) 0.007(8) -0.035(9)
C45 0.070(10) 0.069(10) 0.029(7) -0.025(7) 0.001(7) -0.024(8)
C46 0.043(7) 0.066(9) 0.047(8) -0.034(7) 0.016(6) -0.036(7)
C47 0.029(6) 0.017(6) 0.027(6) -0.001(5) -0.003(5) -0.004(5)
C48 0.040(7) 0.035(7) 0.017(6) -0.007(5) 0.001(5) -0.016(5)
C49 0.019(6) 0.070(10) 0.050(8) -0.029(8) 0.006(5) -0.010(6)
C50 0.034(7) 0.038(7) 0.027(7) -0.002(6) 0.003(5) -0.007(6)
C51 0.032(6) 0.021(6) 0.043(7) -0.013(5) 0.005(5) -0.008(5)
C52 0.030(6) 0.035(7) 0.026(6) -0.015(5) 0.008(5) -0.015(5)
C53 0.025(6) 0.043(7) 0.028(6) -0.007(6) 0.005(5) -0.006(5)
C54 0.031(7) 0.053(8) 0.028(7) -0.008(6) -0.007(5) 0.006(6)
C55 0.044(7) 0.043(8) 0.018(6) 0.000(6) 0.012(5) -0.012(6)
C56 0.034(7) 0.043(8) 0.035(7) -0.013(6) 0.014(5) -0.015(6)
C57 0.020(5) 0.037(7) 0.022(6) -0.005(5) 0.006(4) -0.009(5)
C58 0.024(6) 0.046(7) 0.016(5) -0.018(5) 0.001(4) 0.000(5)
C59 0.040(7) 0.061(9) 0.033(7) -0.029(7) 0.011(6) -0.007(6)
C60 0.037(7) 0.049(8) 0.041(8) -0.018(7) 0.010(6) -0.010(6)
C61 0.029(6) 0.054(8) 0.037(7) -0.020(6) -0.018(5) 0.003(6)
C62 0.032(6) 0.024(6) 0.034(7) -0.011(5) -0.012(5) -0.004(5)
C63 0.016(5) 0.046(7) 0.019(6) -0.015(5) -0.005(4) 0.002(5)
C64 0.051(7) 0.025(6) 0.019(6) -0.011(5) -0.005(5) -0.009(5)
C65 0.048(8) 0.077(11) 0.024(7) -0.021(7) 0.002(6) -0.029(7)
C66 0.045(7) 0.061(9) 0.037(7) -0.034(7) 0.014(6) -0.031(7)
C67 0.024(6) 0.048(8) 0.033(7) -0.011(6) -0.001(5) -0.016(5)
C68 0.036(6) 0.038(7) 0.018(6) -0.005(5) 0.007(5) -0.014(5)
C69 0.019(5) 0.044(7) 0.024(6) -0.018(6) 0.003(5) -0.006(5)
C70 0.024(6) 0.053(8) 0.030(7) -0.019(6) 0.000(5) -0.015(5)
C71 0.037(7) 0.034(7) 0.028(6) -0.012(6) 0.000(5) -0.008(5)
C72 0.043(8) 0.050(8) 0.046(8) -0.030(7) 0.016(6) -0.004(6)
C73 0.033(7) 0.062(9) 0.054(9) -0.038(8) 0.015(6) -0.012(6)
C74 0.042(7) 0.055(8) 0.033(7) -0.023(7) 0.002(6) 0.011(6)
C75 0.033(3) 0.047(3) 0.024(3) -0.018(3) -0.006(3) 0.005(3)
C76 0.031(3) 0.051(4) 0.026(3) -0.016(3) -0.005(3) 0.009(3)
C77 0.033(4) 0.056(4) 0.030(4) -0.016(3) -0.009(3) 0.009(3)
C78 0.036(4) 0.059(4) 0.030(4) -0.014(4) -0.007(3) 0.010(3)
C79 0.039(4) 0.057(4) 0.030(4) -0.015(3) -0.007(3) 0.008(3)
C80 0.037(3) 0.051(4) 0.027(3) -0.017(3) -0.006(3) 0.005(3)
C81 0.021(5) 0.027(6) 0.017(5) -0.010(5) -0.003(4) 0.012(4)
C82 0.037(7) 0.045(8) 0.025(6) -0.012(6) -0.007(5) 0.009(6)
C83 0.026(6) 0.031(7) 0.055(8) -0.013(6) 0.003(6) -0.009(5)
C84 0.026(6) 0.039(7) 0.034(7) -0.022(6) -0.004(5) 0.003(5)
C85 0.018(5) 0.031(6) 0.032(6) -0.020(5) -0.002(4) 0.011(5)
C86 0.009(5) 0.038(7) 0.029(6) -0.013(5) 0.001(4) 0.003(4)
C87 0.017(5) 0.032(6) 0.021(5) -0.017(5) -0.010(4) -0.004(4)
C88 0.034(6) 0.030(6) 0.022(6) -0.007(5) 0.007(5) -0.010(5)
C89 0.025(6) 0.050(8) 0.035(7) -0.034(6) -0.007(5) 0.005(5)
C90 0.026(6) 0.053(8) 0.032(7) -0.024(6) -0.004(5) -0.004(5)
C91 0.020(6) 0.044(7) 0.031(7) -0.022(6) -0.007(5) -0.003(5)
C92 0.023(6) 0.058(9) 0.060(8) -0.045(7) 0.008(6) 0.001(6)
C93 0.033(7) 0.065(10) 0.057(9) -0.025(8) -0.007(7) -0.001(7)
C94 0.025(6) 0.049(8) 0.064(10) -0.027(7) -0.031(6) 0.017(6)
C95 0.034(7) 0.038(7) 0.034(7) -0.010(6) -0.006(5) -0.003(6)
C96 0.038(7) 0.041(7) 0.032(7) -0.019(6) -0.004(5) -0.008(6)
C97 0.026(6) 0.043(7) 0.030(7) -0.021(6) 0.008(5) -0.005(5)
C98 0.051(8) 0.055(9) 0.024(7) -0.020(6) 0.010(6) -0.011(7)
C99 0.039(7) 0.058(9) 0.040(8) -0.011(7) 0.010(6) -0.016(6)
C100 0.046(8) 0.055(8) 0.023(7) -0.013(6) 0.012(6) -0.022(6)
C101 0.026(6) 0.083(10) 0.046(8) -0.036(8) 0.011(6) -0.026(7)
C102 0.019(6) 0.057(8) 0.039(7) -0.031(6) 0.000(5) -0.017(5)
C103 0.026(6) 0.062(9) 0.024(6) -0.010(6) -0.004(5) -0.007(6)
C104 0.034(7) 0.058(9) 0.018(6) -0.010(6) 0.005(5) -0.010(6)
C105 0.044(8) 0.060(9) 0.015(6) -0.016(6) 0.004(5) 0.019(7)
C106 0.026(7) 0.091(12) 0.031(8) -0.011(8) -0.004(6) 0.022(8)
C107 0.033(8) 0.140(16) 0.022(7) -0.032(9) 0.001(6) -0.018(9)
C108 0.040(7) 0.070(9) 0.016(6) -0.007(6) 0.004(5) -0.027(7)
C109 0.031(6) 0.051(8) 0.028(7) -0.018(6) 0.003(5) -0.028(6)
C110 0.065(9) 0.082(11) 0.030(7) -0.023(7) 0.000(6) -0.043(8)
C111 0.075(10) 0.082(12) 0.034(8) -0.030(8) 0.004(7) -0.020(9)
C112 0.103(13) 0.069(11) 0.045(10) -0.033(9) 0.009(9) -0.038(10)
C113 0.108(14) 0.072(12) 0.065(12) -0.029(10) 0.018(10) -0.039(10)
C114 0.091(12) 0.078(12) 0.032(8) -0.027(8) 0.028(8) -0.037(9)
C115 0.034(6) 0.055(8) 0.006(5) -0.012(5) 0.008(4) -0.008(6)
C116 0.019(5) 0.038(6) 0.005(5) -0.004(5) 0.003(4) -0.009(5)
C117 0.030(6) 0.036(7) 0.030(6) -0.014(6) 0.010(5) -0.012(5)
C118 0.024(6) 0.059(8) 0.029(7) -0.022(6) 0.002(5) -0.011(5)
C119 0.023(6) 0.079(10) 0.026(7) -0.027(7) 0.018(5) -0.026(6)
C120 0.036(7) 0.061(9) 0.028(7) -0.011(7) 0.002(5) -0.002(6)
C121 0.030(6) 0.038(7) 0.035(7) -0.013(6) 0.001(5) -0.001(5)
C122 0.036(6) 0.037(7) 0.027(6) -0.011(6) 0.001(5) -0.022(5)
C123 0.036(7) 0.040(7) 0.026(6) -0.011(6) 0.004(5) -0.017(6)
C124 0.037(7) 0.035(7) 0.037(7) -0.007(6) 0.006(6) -0.013(5)
C125 0.013(5) 0.059(8) 0.022(6) -0.005(6) 0.003(4) -0.014(5)
C126 0.039(7) 0.058(9) 0.037(7) -0.021(7) 0.001(6) 0.001(7)
C127 0.033(8) 0.055(10) 0.098(13) -0.026(9) -0.012(8) 0.023(7)
C128 0.054(9) 0.042(9) 0.060(11) 0.008(8) -0.014(8) 0.007(7)
C129 0.037(7) 0.055(9) 0.041(8) 0.002(7) -0.011(6) -0.011(7)
C130 0.023(6) 0.057(8) 0.024(6) -0.006(6) -0.001(5) -0.004(6)
C131 0.026(3) 0.039(3) 0.027(3) -0.011(3) 0.000(3) -0.005(3)
C132 0.028(3) 0.042(4) 0.026(3) -0.013(3) 0.003(3) -0.004(3)
C133 0.031(3) 0.045(4) 0.029(3) -0.015(3) 0.005(3) -0.007(3)
C134 0.037(3) 0.048(4) 0.032(3) -0.016(3) 0.005(3) -0.007(3)
C135 0.036(3) 0.044(3) 0.033(3) -0.015(3) 0.004(3) -0.005(3)
C136 0.034(2) 0.039(2) 0.032(2) -0.0124(17) 0.0019(17) -0.0055(17)
C137 0.034(6) 0.049(7) 0.025(5) -0.004(5) -0.019(5) -0.004(5)
C138 0.029(6) 0.073(9) 0.024(6) -0.024(7) 0.000(5) -0.015(6)
C139 0.055(9) 0.089(12) 0.025(7) -0.021(8) 0.012(6) -0.037(8)
C140 0.041(8) 0.089(13) 0.036(8) 0.000(8) -0.005(6) -0.027(8)
C141 0.048(8) 0.065(10) 0.039(8) -0.022(7) 0.000(6) -0.022(7)
C142 0.036(7) 0.050(8) 0.027(7) -0.005(6) -0.011(5) 0.000(6)
C143 0.037(7) 0.048(8) 0.025(6) -0.015(6) 0.001(5) 0.001(6)
C144 0.034(7) 0.070(9) 0.006(5) -0.002(6) -0.008(5) -0.004(6)
C145 0.038(7) 0.076(10) 0.011(6) 0.003(6) -0.008(5) 0.001(7)
C146 0.039(7) 0.058(9) 0.030(7) -0.019(7) -0.014(6) 0.005(6)
C147 0.021(6) 0.059(8) 0.053(8) -0.038(7) -0.006(5) -0.004(5)
C148 0.039(7) 0.048(8) 0.020(6) -0.016(6) -0.001(5) -0.011(6)
C149 0.017(5) 0.044(7) 0.022(6) -0.009(5) 0.008(4) -0.008(5)
C150 0.025(6) 0.053(8) 0.028(6) -0.016(6) 0.000(5) -0.013(5)
C151 0.040(7) 0.044(8) 0.028(7) -0.008(6) -0.012(5) 0.002(6)
C152 0.020(6) 0.083(10) 0.026(6) -0.024(7) -0.004(5) -0.004(6)
C153 0.023(6) 0.055(8) 0.029(6) -0.019(6) 0.001(5) -0.005(5)
C154 0.031(6) 0.044(7) 0.016(6) -0.004(5) -0.004(5) 0.007(5)
C155 0.044(7) 0.041(7) 0.022(6) -0.014(6) 0.004(5) 0.002(6)
C156 0.051(8) 0.041(7) 0.021(6) -0.017(6) -0.003(5) 0.001(6)
C157 0.053(8) 0.047(8) 0.027(7) -0.013(6) -0.011(6) -0.002(6)
C158 0.050(8) 0.049(8) 0.035(7) -0.010(7) -0.018(6) 0.019(6)
C159 0.027(6) 0.042(7) 0.014(5) -0.012(5) -0.006(4) 0.002(5)
C160 0.038(8) 0.073(10) 0.047(9) 0.003(8) 0.004(7) -0.002(7)
C161 0.035(8) 0.088(13) 0.087(13) 0.017(11) 0.020(8) 0.002(8)
C162 0.073(11) 0.082(12) 0.035(8) -0.001(8) 0.018(8) 0.009(9)
C163 0.055(8) 0.047(8) 0.017(6) -0.009(6) -0.003(6) -0.007(6)
C164 0.024(6) 0.056(8) 0.024(6) -0.014(6) 0.001(5) -0.017(5)
C165 0.036(7) 0.056(8) 0.019(6) -0.017(6) -0.006(5) 0.003(6)
C166 0.024(6) 0.037(7) 0.038(7) -0.018(6) -0.016(5) 0.001(5)
C167 0.046(8) 0.058(9) 0.039(8) -0.014(7) -0.008(6) -0.002(7)
C168 0.071(10) 0.049(9) 0.048(9) -0.024(7) -0.020(8) -0.003(8)
C169 0.038(8) 0.075(11) 0.066(10) -0.045(9) -0.009(7) 0.027(8)
C170 0.036(7) 0.089(11) 0.036(7) -0.046(8) -0.005(6) 0.012(7)
C171 0.045(7) 0.061(9) 0.027(7) -0.025(6) 0.010(5) -0.025(6)
C172 0.039(7) 0.039(7) 0.039(7) -0.013(6) -0.019(6) 0.003(6)
C173 0.052(9) 0.060(10) 0.043(8) -0.021(7) -0.013(7) -0.017(7)
C174 0.028(7) 0.088(11) 0.032(7) -0.023(8) 0.004(5) -0.014(7)
C175 0.045(7) 0.043(8) 0.030(7) -0.019(6) -0.005(6) 0.003(6)
C176 0.032(6) 0.044(8) 0.027(6) -0.013(6) -0.012(5) 0.002(5)
C177 0.033(6) 0.031(7) 0.031(7) -0.008(5) -0.013(5) 0.001(5)
C178 0.035(7) 0.057(8) 0.027(7) -0.013(6) 0.007(5) -0.013(6)
C179 0.051(8) 0.044(8) 0.044(8) -0.012(7) 0.015(7) -0.002(6)
C180 0.059(9) 0.068(10) 0.030(7) -0.016(7) -0.004(6) -0.004(7)
C181 0.056(9) 0.063(9) 0.026(7) -0.012(7) -0.007(6) 0.009(7)
C182 0.048(8) 0.061(9) 0.027(7) -0.010(7) -0.010(6) -0.017(7)
C183 0.045(8) 0.043(8) 0.033(7) -0.004(6) -0.010(6) -0.010(6)
C184 0.060(8) 0.051(8) 0.022(6) -0.015(6) -0.004(6) -0.033(7)
C185 0.053(8) 0.057(9) 0.046(8) -0.024(7) -0.005(7) -0.014(7)
C186 0.062(9) 0.029(7) 0.056(9) -0.020(7) -0.016(7) 0.003(6)
C187 0.052(9) 0.057(9) 0.053(9) -0.023(8) -0.015(7) -0.008(7)
C188 0.062(8) 0.037(7) 0.030(7) -0.022(6) -0.006(6) 0.002(6)
C189 0.075(10) 0.032(8) 0.064(10) -0.030(7) -0.016(8) 0.007(7)
C190 0.075(11) 0.084(12) 0.040(9) -0.039(9) -0.003(7) -0.013(9)
C191 0.080(11) 0.061(10) 0.026(7) -0.017(7) 0.007(7) -0.008(8)
C192 0.040(7) 0.051(9) 0.052(8) -0.031(7) 0.004(6) -0.004(6)
C193 0.056(8) 0.041(8) 0.037(7) -0.012(6) -0.009(6) -0.006(6)
C194 0.061(9) 0.054(9) 0.042(8) -0.025(7) -0.015(7) 0.013(7)
C195 0.088(12) 0.049(9) 0.072(11) -0.032(9) -0.035(9) 0.016(8)
C196 0.082(12) 0.061(11) 0.082(12) -0.040(10) -0.011(10) 0.015(9)
C197 0.074(11) 0.091(13) 0.058(10) -0.046(10) -0.008(8) 0.024(9)
C198 0.074(11) 0.074(11) 0.065(10) -0.046(9) -0.027(9) 0.025(9)
C199 0.068(10) 0.051(9) 0.023(7) -0.015(6) -0.002(6) -0.010(7)
C200 0.093(12) 0.038(9) 0.085(12) -0.032(9) 0.024(10) -0.012(8)
C201 0.074(12) 0.041(10) 0.146(18) -0.038(11) 0.026(12) -0.015(9)
C202 0.088(14) 0.083(13) 0.109(15) -0.064(12) 0.044(11) -0.053(11)
C203 0.073(11) 0.122(15) 0.034(8) -0.029(9) 0.013(7) -0.061(11)
C204 0.074(10) 0.062(10) 0.024(7) -0.015(7) 0.002(7) -0.019(8)
C205 0.025(6) 0.057(8) 0.005(5) 0.000(5) 0.001(4) -0.017(6)
C206 0.044(4) 0.087(6) 0.025(4) -0.012(4) 0.001(3) -0.033(4)
C207 0.044(4) 0.089(5) 0.026(3) -0.013(4) 0.001(3) -0.032(4)
C208 0.044(4) 0.091(5) 0.026(3) -0.012(4) 0.001(3) -0.032(4)
C209 0.044(4) 0.091(5) 0.024(3) -0.014(4) 0.001(3) -0.030(4)
C210 0.043(4) 0.089(5) 0.023(3) -0.015(4) 0.001(3) -0.031(4)
C212 0.018(4) 0.060(5) 0.025(4) -0.017(4) -0.003(4) -0.016(4)
C213 0.032(5) 0.080(6) 0.027(5) -0.017(5) -0.002(4) -0.023(5)
C214 0.042(5) 0.084(6) 0.037(5) -0.020(5) 0.007(4) -0.024(5)
C215 0.037(5) 0.074(6) 0.035(5) -0.023(5) -0.006(4) -0.015(5)
C216 0.039(5) 0.059(6) 0.031(5) -0.016(5) -0.008(4) -0.016(4)
C217 0.036(5) 0.060(6) 0.028(5) -0.012(4) -0.002(4) -0.020(4)
C218 0.050(8) 0.078(11) 0.054(9) -0.039(8) -0.003(7) -0.009(7)
C219 0.012(5) 0.046(7) 0.021(6) -0.008(5) 0.001(4) -0.006(5)
C220 0.041(7) 0.046(8) 0.025(7) -0.006(6) -0.009(5) -0.012(6)
C221 0.103(14) 0.067(12) 0.044(9) -0.002(9) -0.010(9) -0.022(10)
C222 0.052(9) 0.052(9) 0.049(9) -0.015(8) -0.002(7) -0.001(7)
C223 0.057(9) 0.060(10) 0.067(11) -0.044(9) 0.021(8) -0.015(7)
C224 0.040(7) 0.060(9) 0.034(7) -0.019(7) 0.002(6) -0.008(6)
C225 0.128(17) 0.058(12) 0.112(16) -0.019(11) -0.018(14) -0.015(11)
C226 0.027(5) 0.037(6) 0.004(4) -0.001(4) -0.005(4) -0.008(4)
C227 0.050(8) 0.025(7) 0.032(7) -0.011(6) -0.004(6) -0.005(6)
C228 0.110(14) 0.041(9) 0.050(9) -0.024(8) -0.017(9) 0.000(9)
C229 0.111(14) 0.033(8) 0.041(9) -0.019(7) -0.002(9) -0.024(9)
C230 0.041(8) 0.075(11) 0.037(8) -0.005(8) -0.003(6) -0.025(8)
C231 0.062(9) 0.062(9) 0.017(6) -0.016(6) -0.013(6) -0.023(7)
C232 0.18(2) 0.094(15) 0.083(14) -0.018(12) 0.009(15) -0.083(15)
C233 0.032(6) 0.036(7) 0.009(5) -0.010(5) 0.007(4) -0.006(5)
C234 0.058(8) 0.042(8) 0.033(7) -0.020(6) -0.007(6) -0.009(6)
C235 0.060(9) 0.068(11) 0.044(9) -0.020(8) -0.018(7) 0.031(8)
C236 0.119(15) 0.059(11) 0.041(9) -0.006(8) -0.008(10) -0.018(10)
C237 0.133(15) 0.039(9) 0.046(9) -0.028(7) -0.019(9) -0.017(9)
C238 0.082(10) 0.029(7) 0.033(7) -0.010(6) -0.011(7) -0.012(7)
C239 0.21(3) 0.065(13) 0.081(14) -0.012(11) 0.014(15) 0.002(14)
C240 0.043(7) 0.036(7) 0.027(6) -0.022(6) -0.005(5) -0.004(5)
C241 0.043(7) 0.032(7) 0.032(7) -0.016(6) 0.004(5) 0.003(5)
C242 0.033(7) 0.057(8) 0.018(6) -0.001(6) 0.005(5) 0.004(6)
C243 0.038(7) 0.060(9) 0.040(8) -0.009(7) 0.014(6) -0.004(6)
C244 0.036(7) 0.072(10) 0.049(9) -0.020(8) 0.007(6) -0.002(7)
C245 0.021(6) 0.041(7) 0.032(6) -0.018(6) -0.002(5) -0.007(5)
C246 0.060(9) 0.066(10) 0.055(9) -0.016(8) 0.023(8) 0.011(8)
C247 0.051(8) 0.036(7) 0.010(5) -0.008(5) 0.001(5) 0.007(6)
C248 0.028(7) 0.059(9) 0.042(8) -0.014(7) 0.012(6) -0.004(6)
C249 0.043(8) 0.091(13) 0.068(11) -0.045(10) 0.014(7) 0.004(8)
C250 0.097(14) 0.111(16) 0.034(9) -0.028(10) -0.019(9) 0.064(12)
C251 0.088(13) 0.082(12) 0.049(10) -0.029(9) -0.006(9) 0.022(10)
C252 0.069(9) 0.035(8) 0.033(7) -0.006(6) -0.010(7) 0.004(7)
C253 0.16(2) 0.15(2) 0.092(15) -0.080(15) 0.032(14) 0.030(16)
C254 0.021(6) 0.061(8) 0.031(7) -0.026(6) 0.007(5) -0.010(6)
C255 0.061(9) 0.103(13) 0.051(9) -0.059(9) -0.010(7) 0.036(9)
C256 0.048(10) 0.138(18) 0.108(16) -0.069(15) -0.023(10) 0.056(11)
C257 0.040(9) 0.143(18) 0.063(12) -0.052(12) 0.003(8) 0.008(10)
C258 0.041(9) 0.160(18) 0.045(9) -0.051(11) 0.027(7) -0.064(11)
C259 0.034(7) 0.075(10) 0.039(8) -0.040(8) 0.007(6) -0.012(6)
C260 0.058(11) 0.20(2) 0.102(15) -0.096(16) 0.022(10) -0.009(13)
C261 0.013(5) 0.035(6) 0.024(6) -0.009(5) -0.011(4) 0.002(4)
C262 0.029(6) 0.023(6) 0.027(6) -0.010(5) 0.000(5) 0.002(5)
C263 0.052(8) 0.061(9) 0.028(7) -0.016(7) 0.008(6) -0.014(7)
C264 0.054(8) 0.030(7) 0.024(6) -0.004(6) -0.013(6) 0.008(6)
C265 0.045(7) 0.060(9) 0.025(7) -0.017(6) -0.004(6) -0.021(6)
C266 0.027(6) 0.044(7) 0.029(7) -0.013(6) -0.012(5) -0.002(5)
C267 0.088(12) 0.090(12) 0.031(8) -0.017(8) -0.001(8) -0.022(9)
C268 0.031(6) 0.036(7) 0.034(7) -0.019(6) 0.004(5) -0.007(5)
C269 0.035(6) 0.022(6) 0.031(7) -0.016(5) 0.001(5) -0.001(5)
C270 0.034(7) 0.032(7) 0.036(7) -0.007(6) -0.008(5) -0.001(5)
C271 0.054(8) 0.040(8) 0.018(6) 0.000(6) -0.015(6) -0.003(6)
C272 0.051(8) 0.079(11) 0.026(7) -0.030(7) -0.003(6) -0.017(7)
C273 0.038(7) 0.036(7) 0.027(6) -0.011(6) 0.003(5) -0.006(5)
C274 0.115(14) 0.076(11) 0.018(7) -0.001(7) -0.019(8) -0.020(10)
C275 0.029(6) 0.036(7) 0.031(7) -0.010(6) 0.008(5) -0.009(5)
C276 0.029(6) 0.051(8) 0.025(6) -0.011(6) 0.007(5) -0.012(6)
C277 0.045(8) 0.070(10) 0.039(8) -0.028(8) -0.007(6) -0.010(7)
C278 0.046(8) 0.052(9) 0.078(11) -0.026(9) 0.013(8) -0.012(7)
C279 0.052(9) 0.065(10) 0.053(9) -0.013(8) 0.025(8) -0.010(8)
C280 0.053(8) 0.042(8) 0.034(7) -0.005(6) -0.006(6) -0.017(6)
C281 0.073(12) 0.102(14) 0.097(14) -0.027(12) 0.016(10) -0.050(10)
C282 0.034(6) 0.043(7) 0.023(6) -0.017(6) -0.008(5) -0.002(5)
C283 0.041(7) 0.027(7) 0.031(7) 0.001(5) -0.003(5) -0.013(5)
C284 0.048(8) 0.040(8) 0.043(8) -0.015(7) -0.018(6) 0.007(6)
C285 0.053(8) 0.043(8) 0.027(7) -0.013(6) -0.015(6) -0.001(6)
C286 0.048(8) 0.041(8) 0.032(7) -0.011(6) -0.001(6) -0.002(6)
C287 0.045(7) 0.040(7) 0.022(6) -0.010(6) -0.001(5) -0.009(6)
C288 0.119(14) 0.085(12) 0.025(8) -0.017(8) -0.006(8) -0.037(10)
N3 0.065(9) 0.068(9) 0.070(9) -0.039(8) -0.009(7) 0.000(6)
C291 0.033(8) 0.090(13) 0.090(13) -0.050(11) 0.002(8) -0.013(8)
C292 0.057(10) 0.096(13) 0.045(9) -0.012(9) 0.009(7) -0.017(9)

loop_
_atom_type_symbol
_atom_type_description
_atom_type_scat_dispersion_real
_atom_type_scat_dispersion_imag
_atom_type_scat_source
C C 0.0033 0.0016 'International Tables Vol C Tables 4.2.6.8 and 6.1.1.4'
H H 0.0000 0.0000 'International Tables Vol C Tables 4.2.6.8 and 6.1.1.4'
Ag Ag -0.8971 1.1015 'International Tables Vol C Tables 4.2.6.8 and 6.1.1.4'
Fe Fe 0.3463 0.8444 'International Tables Vol C Tables 4.2.6.8 and 6.1.1.4'
Mo Mo -1.6832 0.6857 'International Tables Vol C Tables 4.2.6.8 and 6.1.1.4'
N N 0.0061 0.0033 'International Tables Vol C Tables 4.2.6.8 and 6.1.1.4'
O O 0.0106 0.0060 'International Tables Vol C Tables 4.2.6.8 and 6.1.1.4'
P P 0.1023 0.0942 'International Tables Vol C Tables 4.2.6.8 and 6.1.1.4'
S S 0.1246 0.1234 'International Tables Vol C Tables 4.2.6.8 and 6.1.1.4'

loop_
_geom_angle_atom_site_label_1
_geom_angle_atom_site_label_2
_geom_angle_atom_site_label_3
_geom_angle
S4 Ag1 Ag2 50.09(6)
S5 Ag1 Ag2 55.84(7)
S5 Ag1 S4 80.87(8)
P10 Ag1 Ag2 115.82(8)
P10 Ag1 S4 126.09(9)
P10 Ag1 S5 140.35(10)
O12 Ag1 Ag2 129.20(16)
O12 Ag1 S4 86.50(16)
O12 Ag1 S5 97.90(17)
O12 Ag1 P10 110.90(17)
S4 Ag2 Ag1 56.86(6)
S4 Ag2 S5 81.75(9)
S5 Ag2 Ag1 50.42(6)
P9 Ag2 Ag1 117.11(8)
P9 Ag2 S4 140.84(11)
P9 Ag2 S5 126.68(11)
P9 Ag2 O15 109.72(19)
O15 Ag2 Ag1 130.61(17)
O15 Ag2 S4 95.20(18)
O15 Ag2 S5 89.31(17)
Ag5 Ag3 Ag4 60.16(3)
S5 Ag3 Ag4 53.49(6)
S5 Ag3 Ag5 109.03(7)
S5 Ag3 S8 136.99(9)
S5 Ag3 O7 104.56(16)
S8 Ag3 Ag4 109.88(7)
S8 Ag3 Ag5 52.89(6)
O7 Ag3 Ag4 84.72(15)
O7 Ag3 Ag5 91.15(13)
O7 Ag3 S8 113.50(16)
O11 Ag3 Ag4 156.01(17)
O11 Ag3 Ag5 143.42(17)
O11 Ag3 S5 106.14(18)
O11 Ag3 S8 93.78(17)
O11 Ag3 O7 89.5(2)
Ag5 Ag4 Ag3 59.44(3)
S5 Ag4 Ag3 52.62(7)
S5 Ag4 Ag5 107.56(7)
S5 Ag4 O8 114.82(15)
S6 Ag4 Ag3 110.32(7)
S6 Ag4 Ag5 53.71(7)
S6 Ag4 S5 137.73(9)
S6 Ag4 O8 102.55(15)
O8 Ag4 Ag3 91.05(15)
O8 Ag4 Ag5 87.00(16)
O15 Ag4 Ag3 142.20(16)
O15 Ag4 Ag5 157.31(15)
O15 Ag4 S5 94.96(16)
O15 Ag4 S6 107.10(17)
O15 Ag4 O8 86.0(2)
Ag3 Ag5 Ag4 60.40(3)
S6 Ag5 Ag3 110.48(7)
S6 Ag5 Ag4 52.91(6)
S8 Ag5 Ag3 53.88(6)
S8 Ag5 Ag4 111.03(6)
S8 Ag5 S6 141.80(9)
O17 Ag5 Ag3 158.91(17)
O17 Ag5 Ag4 139.54(17)
O17 Ag5 S6 90.61(18)
O17 Ag5 S8 108.87(18)
Ag7 Ag6 Ag12 93.68(3)
S6 Ag6 Ag7 58.89(6)
S6 Ag6 Ag12 90.34(7)
S6 Ag6 S7 85.14(9)
S7 Ag6 Ag7 50.61(6)
S7 Ag6 Ag12 48.15(5)
P2 Ag6 Ag7 116.37(8)
P2 Ag6 Ag12 125.41(8)
P2 Ag6 S6 143.93(10)
P2 Ag6 S7 120.83(10)
P2 Ag6 O14 102.01(19)
O14 Ag6 Ag7 136.62(18)
O14 Ag6 Ag12 45.34(17)
O14 Ag6 S6 100.83(17)
O14 Ag6 S7 93.19(18)
S6 Ag7 Ag6 49.60(6)
S7 Ag7 Ag6 56.55(6)
S7 Ag7 S6 82.89(8)
P1 Ag7 Ag6 116.93(8)
P1 Ag7 S6 124.15(10)
P1 Ag7 S7 141.04(10)
O17 Ag7 Ag6 126.42(16)
O17 Ag7 S6 84.50(17)
O17 Ag7 S7 97.67(18)
O17 Ag7 P1 111.22(18)
Ag9 Ag8 Ag21 90.45(3)
S8 Ag8 Ag9 58.21(6)
S8 Ag8 Ag21 86.04(6)
S8 Ag8 S11 82.12(8)
S11 Ag8 Ag9 48.52(5)
S11 Ag8 Ag21 47.38(5)
P8 Ag8 Ag9 115.95(8)
P8 Ag8 Ag21 133.24(8)
P8 Ag8 S8 140.41(10)
P8 Ag8 S11 125.51(10)
P8 Ag8 O20 108.06(17)
O20 Ag8 Ag9 133.18(15)
O20 Ag8 Ag21 45.77(15)
O20 Ag8 S8 96.63(18)
O20 Ag8 S11 92.97(16)
S8 Ag9 Ag8 48.27(5)
S11 Ag9 Ag8 54.04(6)
S11 Ag9 S8 79.05(8)
P7 Ag9 Ag8 115.92(7)
P7 Ag9 S8 123.43(9)
P7 Ag9 S11 142.73(10)
O11 Ag9 Ag8 125.69(16)
O11 Ag9 S8 84.19(17)
O11 Ag9 S11 98.86(18)
O11 Ag9 P7 111.74(18)
S2 Ag10 Ag11 56.90(6)
S2 Ag10 S3 83.17(8)
S3 Ag10 Ag11 49.45(6)
P11 Ag10 Ag11 115.48(8)
P11 Ag10 S2 142.23(10)
P11 Ag10 S3 121.68(10)
P11 Ag10 O16 111.33(18)
O16 Ag10 Ag11 127.32(18)
O16 Ag10 S2 97.36(17)
O16 Ag10 S3 85.86(18)
S2 Ag11 Ag10 48.96(6)
S3 Ag11 Ag10 56.33(6)
S3 Ag11 S2 82.45(8)
P12 Ag11 Ag10 116.26(8)
P12 Ag11 S2 123.95(9)
P12 Ag11 S3 140.54(9)
O4 Ag11 Ag10 130.94(17)
O4 Ag11 S2 88.97(17)
O4 Ag11 S3 100.73(17)
O4 Ag11 P12 107.78(18)
Ag13 Ag12 Ag6 161.33(3)
Ag13 Ag12 Ag14 60.07(3)
Ag14 Ag12 Ag6 101.56(3)
S2 Ag12 Ag6 140.80(7)
S2 Ag12 Ag13 53.47(7)
S2 Ag12 Ag14 109.89(7)
S2 Ag12 S7 137.69(9)
S2 Ag12 O8 103.09(16)
S7 Ag12 Ag6 53.53(6)
S7 Ag12 Ag13 108.04(7)
S7 Ag12 Ag14 51.55(6)
S7 Ag12 O8 113.50(16)
O8 Ag12 Ag6 99.27(15)
O8 Ag12 Ag13 85.11(16)
O8 Ag12 Ag14 90.63(16)
O14 Ag12 Ag6 46.61(16)
O14 Ag12 Ag13 152.04(16)
O14 Ag12 Ag14 146.58(16)
O14 Ag12 S2 103.22(17)
O14 Ag12 S7 99.80(17)
O14 Ag12 O8 86.2(2)
Ag12 Ag13 Ag14 61.57(3)
S1 Ag13 Ag12 109.63(6)
S1 Ag13 Ag14 52.37(6)
S1 Ag13 S2 137.06(9)
S1 Ag13 O5 103.67(16)
S2 Ag13 Ag12 53.60(6)
S2 Ag13 Ag14 111.42(7)
S2 Ag13 O5 115.05(16)
O4 Ag13 Ag12 146.81(16)
O4 Ag13 Ag14 151.25(16)
O4 Ag13 S1 102.51(17)
O4 Ag13 S2 96.66(17)
O4 Ag13 O5 88.3(2)
O5 Ag13 Ag12 91.89(15)
O5 Ag13 Ag14 85.36(14)
Ag12 Ag14 Ag15 161.47(3)
Ag13 Ag14 Ag12 58.35(3)
Ag13 Ag14 Ag15 104.25(3)
S1 Ag14 Ag12 107.04(7)
S1 Ag14 Ag13 52.82(6)
S1 Ag14 Ag15 54.43(6)
S1 Ag14 O6 115.92(15)
S7 Ag14 Ag12 52.79(6)
S7 Ag14 Ag13 107.58(7)
S7 Ag14 Ag15 138.59(6)
S7 Ag14 S1 135.42(9)
S7 Ag14 O6 102.14(16)
O6 Ag14 Ag12 84.26(15)
O6 Ag14 Ag13 90.41(14)
O6 Ag14 Ag15 103.43(15)
O19 Ag14 Ag12 151.49(16)
O19 Ag14 Ag13 149.64(17)
O19 Ag14 Ag15 46.72(16)
O19 Ag14 S1 100.81(17)
O19 Ag14 S7 102.19(18)
O19 Ag14 O6 89.1(2)
Ag16 Ag15 Ag14 91.62(3)
S1 Ag15 Ag14 47.71(6)
S1 Ag15 Ag16 50.24(6)
S12 Ag15 Ag14 87.02(6)
S12 Ag15 Ag16 57.50(6)
S12 Ag15 S1 83.84(8)
P3 Ag15 Ag14 129.28(8)
P3 Ag15 Ag16 116.29(7)
P3 Ag15 S1 121.37(9)
P3 Ag15 S12 143.52(10)
P3 Ag15 O19 105.13(17)
O19 Ag15 Ag14 46.93(15)
O19 Ag15 Ag16 135.24(15)
O19 Ag15 S1 94.33(17)
O19 Ag15 S12 97.93(17)
S1 Ag16 Ag15 56.36(6)
S1 Ag16 S12 82.96(8)
S12 Ag16 Ag15 50.08(5)
P4 Ag16 Ag15 116.68(7)
P4 Ag16 S1 141.35(9)
P4 Ag16 S12 123.71(10)
O2 Ag16 Ag15 127.70(16)
O2 Ag16 S1 96.23(17)
O2 Ag16 S12 86.58(17)
O2 Ag16 P4 111.40(18)
S9 Ag17 Ag18 49.70(6)
S10 Ag17 Ag18 56.15(6)
S10 Ag17 S9 81.40(8)
P5 Ag17 Ag18 117.57(7)
P5 Ag17 S9 129.36(9)
P5 Ag17 S10 137.70(10)
O3 Ag17 Ag18 127.45(16)
O3 Ag17 S9 87.54(17)
O3 Ag17 S10 93.75(17)
O3 Ag17 P5 113.19(18)
S9 Ag18 Ag17 57.41(6)
S9 Ag18 S10 82.95(8)
S10 Ag18 Ag17 50.84(5)
P6 Ag18 Ag17 116.59(8)
P6 Ag18 S9 139.98(9)
P6 Ag18 S10 126.24(10)
P6 Ag18 O9 109.30(17)
O9 Ag18 Ag17 130.37(15)
O9 Ag18 S9 97.58(18)
O9 Ag18 S10 87.21(16)
Ag20 Ag19 Ag21 62.84(3)
S10 Ag19 Ag20 54.59(6)
S10 Ag19 Ag21 114.43(6)
S10 Ag19 S12 143.95(9)
S12 Ag19 Ag20 112.96(6)
S12 Ag19 Ag21 53.16(6)
O2 Ag19 Ag20 154.04(15)
O2 Ag19 Ag21 141.26(15)
O2 Ag19 S10 104.14(16)
O2 Ag19 S12 93.00(16)
Ag19 Ag20 Ag21 59.22(2)
S10 Ag20 Ag19 54.34(6)
S10 Ag20 Ag21 110.76(6)
S10 Ag20 O7 114.77(16)
S11 Ag20 Ag19 106.63(6)
S11 Ag20 Ag21 52.57(6)
S11 Ag20 S10 136.33(9)
S11 Ag20 O7 103.75(15)
O7 Ag20 Ag19 92.02(14)
O7 Ag20 Ag21 83.64(13)
O9 Ag20 Ag19 144.57(16)
O9 Ag20 Ag21 155.90(16)
O9 Ag20 S10 92.99(17)
O9 Ag20 S11 107.12(17)
O9 Ag20 O7 90.2(2)
Ag19 Ag21 Ag8 157.48(3)
Ag19 Ag21 Ag20 57.94(2)
Ag20 Ag21 Ag8 101.39(3)
S11 Ag21 Ag8 52.68(6)
S11 Ag21 Ag19 104.83(6)
S11 Ag21 Ag20 51.88(6)
S11 Ag21 O6 116.52(16)
S12 Ag21 Ag8 138.29(6)
S12 Ag21 Ag19 54.82(6)
S12 Ag21 Ag20 109.88(6)
S12 Ag21 S11 135.40(9)
S12 Ag21 O6 102.49(16)
O6 Ag21 Ag8 103.83(14)
O6 Ag21 Ag19 86.65(14)
O6 Ag21 Ag20 91.09(14)
O20 Ag21 Ag8 45.40(15)
O20 Ag21 Ag19 156.62(15)
O20 Ag21 Ag20 145.01(15)
O20 Ag21 S11 97.89(16)
O20 Ag21 S12 104.42(16)
O20 Ag21 O6 88.2(2)
Ag23 Ag22 Ag24 60.35(3)
S3 Ag22 Ag23 54.07(6)
S3 Ag22 Ag24 111.67(7)
S4 Ag22 Ag23 111.04(7)
S4 Ag22 Ag24 53.91(7)
S4 Ag22 S3 142.56(9)
O16 Ag22 Ag23 141.70(17)
O16 Ag22 Ag24 155.80(17)
O16 Ag22 S3 92.50(17)
O16 Ag22 S4 107.10(18)
Ag22 Ag23 Ag24 60.88(3)
S3 Ag23 Ag22 54.66(6)
S3 Ag23 Ag24 112.73(7)
S3 Ag23 S9 137.69(9)
S9 Ag23 Ag22 109.05(7)
S9 Ag23 Ag24 53.45(6)
O3 Ag23 Ag22 156.11(16)
O3 Ag23 Ag24 141.38(17)
O3 Ag23 S3 105.68(18)
O3 Ag23 S9 94.72(17)
Ag23 Ag24 Ag22 58.77(3)
S4 Ag24 Ag22 52.70(6)
S4 Ag24 Ag23 108.40(7)
S4 Ag24 O7 112.62(16)
S9 Ag24 Ag22 107.54(6)
S9 Ag24 Ag23 53.92(6)
S9 Ag24 S4 135.10(9)
S9 Ag24 O7 107.42(16)
O7 Ag24 Ag22 92.12(14)
O7 Ag24 Ag23 86.89(14)
O12 Ag24 Ag22 143.65(18)
O12 Ag24 Ag23 157.55(18)
O12 Ag24 S4 93.25(19)
O12 Ag24 S9 106.27(18)
O12 Ag24 O7 90.2(2)
O1 Mo1 O2 109.1(3)
O1 Mo1 O3 108.1(3)
O1 Mo1 O4 109.1(3)
O2 Mo1 O4 110.7(3)
O3 Mo1 O2 110.5(3)
O3 Mo1 O4 109.4(3)
O9 Mo2 O11 110.2(3)
O10 Mo2 O9 108.7(3)
O10 Mo2 O11 109.7(3)
O10 Mo2 O12 109.9(3)
O12 Mo2 O9 109.6(3)
O12 Mo2 O11 108.7(3)
O13 Mo3 O14 109.8(3)
O13 Mo3 O15 108.7(3)
O13 Mo3 O16 109.9(3)
O14 Mo3 O16 109.3(3)
O15 Mo3 O14 108.6(3)
O15 Mo3 O16 110.4(3)
O5 Mo4 O6 109.6(3)
O7 Mo4 O5 109.4(3)
O7 Mo4 O6 109.1(3)
O8 Mo4 O5 109.7(3)
O8 Mo4 O6 109.6(3)
O8 Mo4 O7 109.3(3)
O18 Mo5 O17 109.2(3)
O18 Mo5 O19 109.4(3)
O18 Mo5 O20 109.8(3)
O19 Mo5 O17 110.4(3)
O19 Mo5 O20 108.8(3)
O20 Mo5 O17 109.2(3)
C115 Fe1 C116 40.0(4)
C115 Fe1 C117 68.8(5)
C115 Fe1 C118 69.2(4)
C115 Fe1 C119 40.8(4)
C117 Fe1 C116 41.1(4)
C117 Fe1 C118 39.9(4)
C118 Fe1 C116 68.0(4)
C119 Fe1 C116 67.2(4)
C119 Fe1 C117 67.7(5)
C119 Fe1 C118 40.9(4)
C120 Fe1 C115 109.8(5)
C120 Fe1 C116 118.5(4)
C120 Fe1 C117 150.4(4)
C120 Fe1 C118 169.3(5)
C120 Fe1 C119 131.7(5)
C120 Fe1 C122 68.3(5)
C120 Fe1 C123 67.9(5)
C121 Fe1 C115 132.8(4)
C121 Fe1 C116 111.5(4)
C121 Fe1 C117 117.4(4)
C121 Fe1 C118 147.4(4)
C121 Fe1 C119 171.4(5)
C121 Fe1 C120 40.7(4)
C121 Fe1 C122 40.9(4)
C121 Fe1 C123 68.6(5)
C121 Fe1 C124 68.6(5)
C122 Fe1 C115 172.1(4)
C122 Fe1 C116 133.4(4)
C122 Fe1 C117 108.7(4)
C122 Fe1 C118 114.1(5)
C122 Fe1 C119 146.2(4)
C123 Fe1 C115 146.4(4)
C123 Fe1 C116 171.0(4)
C123 Fe1 C117 130.2(5)
C123 Fe1 C118 106.7(5)
C123 Fe1 C119 114.1(4)
C123 Fe1 C122 40.9(4)
C124 Fe1 C115 115.6(5)
C124 Fe1 C116 148.8(4)
C124 Fe1 C117 168.1(4)
C124 Fe1 C118 129.6(5)
C124 Fe1 C119 107.9(5)
C124 Fe1 C120 40.5(5)
C124 Fe1 C122 68.4(5)
C124 Fe1 C123 40.2(4)
C183 Fe2 C184 41.2(4)
C183 Fe2 C186 68.1(5)
C183 Fe2 C187 39.2(5)
C183 Fe2 C188 110.1(5)
C183 Fe2 C189 128.5(5)
C183 Fe2 C191 153.7(5)
C183 Fe2 C192 121.1(5)
C184 Fe2 C186 68.8(4)
C184 Fe2 C187 68.1(5)
C184 Fe2 C188 131.6(4)
C184 Fe2 C189 168.8(5)
C184 Fe2 C191 119.0(5)
C184 Fe2 C192 111.2(5)
C185 Fe2 C183 68.8(5)
C185 Fe2 C184 41.3(5)
C185 Fe2 C186 40.7(5)
C185 Fe2 C187 68.5(5)
C185 Fe2 C188 170.2(5)
C185 Fe2 C189 147.1(5)
C185 Fe2 C191 108.1(6)
C185 Fe2 C192 130.9(5)
C186 Fe2 C187 41.1(5)
C186 Fe2 C191 127.6(5)
C186 Fe2 C192 167.0(5)
C188 Fe2 C186 148.8(5)
C188 Fe2 C187 117.3(5)
C188 Fe2 C191 68.3(5)
C188 Fe2 C192 40.6(5)
C189 Fe2 C186 113.7(5)
C189 Fe2 C187 106.2(6)
C189 Fe2 C188 41.3(5)
C189 Fe2 C191 68.8(6)
C189 Fe2 C192 68.9(5)
C190 Fe2 C183 165.4(6)
C190 Fe2 C184 150.5(5)
C190 Fe2 C185 115.6(6)
C190 Fe2 C186 105.6(5)
C190 Fe2 C187 127.6(6)
C190 Fe2 C188 68.1(5)
C190 Fe2 C189 40.6(5)
C190 Fe2 C191 40.4(5)
C190 Fe2 C192 67.6(5)
C191 Fe2 C187 166.0(5)
C192 Fe2 C187 151.8(5)
C192 Fe2 C191 40.2(5)
C13 Fe3 C17 68.1(5)
C14 Fe3 C13 40.9(5)
C14 Fe3 C17 40.1(4)
C14 Fe3 C18 111.2(5)
C14 Fe3 C22 130.6(5)
C15 Fe3 C13 40.7(4)
C15 Fe3 C14 68.5(5)
C15 Fe3 C16 40.4(5)
C15 Fe3 C17 68.1(5)
C15 Fe3 C18 166.3(5)
C15 Fe3 C19 127.0(5)
C15 Fe3 C22 149.6(4)
C16 Fe3 C13 67.3(5)
C16 Fe3 C14 66.7(5)
C16 Fe3 C17 39.4(5)
C16 Fe3 C18 153.0(5)
C16 Fe3 C22 118.5(5)
C18 Fe3 C13 130.1(4)
C18 Fe3 C17 121.1(5)
C18 Fe3 C22 40.9(4)
C19 Fe3 C13 108.5(5)
C19 Fe3 C14 120.4(4)
C19 Fe3 C16 164.9(5)
C19 Fe3 C17 154.2(5)
C19 Fe3 C18 40.4(5)
C19 Fe3 C22 68.4(5)
C20 Fe3 C13 116.6(5)
C20 Fe3 C14 152.6(5)
C20 Fe3 C15 104.7(5)
C20 Fe3 C16 126.1(5)
C20 Fe3 C17 163.8(5)
C20 Fe3 C18 69.0(5)
C20 Fe3 C19 41.5(5)
C20 Fe3 C22 68.6(5)
C21 Fe3 C13 149.3(5)
C21 Fe3 C14 167.0(6)
C21 Fe3 C15 115.2(5)
C21 Fe3 C16 107.4(6)
C21 Fe3 C17 128.1(5)
C21 Fe3 C18 68.4(5)
C21 Fe3 C19 68.4(5)
C21 Fe3 C20 40.3(5)
C21 Fe3 C22 40.6(5)
C22 Fe3 C13 169.0(4)
C22 Fe3 C17 109.8(5)
C149 Fe4 C155 132.9(4)
C149 Fe4 C157 118.3(4)
C149 Fe4 C158 149.0(5)
C150 Fe4 C149 41.4(4)
C150 Fe4 C155 111.8(5)
C150 Fe4 C156 122.7(5)
C150 Fe4 C157 154.2(4)
C150 Fe4 C158 165.0(5)
C151 Fe4 C149 68.9(4)
C151 Fe4 C150 41.4(4)
C151 Fe4 C152 39.3(5)
C151 Fe4 C155 120.0(5)
C151 Fe4 C156 155.8(5)
C151 Fe4 C157 162.0(5)
C151 Fe4 C158 124.6(5)
C152 Fe4 C149 67.9(4)
C152 Fe4 C150 67.9(5)
C152 Fe4 C155 150.3(5)
C152 Fe4 C156 164.8(5)
C152 Fe4 C157 125.3(5)
C152 Fe4 C158 104.0(5)
C153 Fe4 C149 40.2(4)
C153 Fe4 C150 68.4(5)
C153 Fe4 C151 67.6(5)
C153 Fe4 C152 40.3(4)
C153 Fe4 C155 169.4(4)
C153 Fe4 C156 129.6(4)
C153 Fe4 C157 106.4(5)
C153 Fe4 C158 114.3(5)
C154 Fe4 C149 169.4(5)
C154 Fe4 C150 129.0(5)
C154 Fe4 C151 106.3(5)
C154 Fe4 C152 114.9(4)
C154 Fe4 C153 147.9(4)
C154 Fe4 C155 40.5(4)
C154 Fe4 C156 68.4(4)
C154 Fe4 C157 69.2(5)
C154 Fe4 C158 41.5(5)
C155 Fe4 C157 68.6(5)
C155 Fe4 C158 68.6(5)
C156 Fe4 C149 111.8(4)
C156 Fe4 C155 40.7(4)
C156 Fe4 C157 40.4(4)
C156 Fe4 C158 68.0(5)
C158 Fe4 C157 40.7(4)
C82 Fe5 C81 40.5(4)
C83 Fe5 C81 68.4(4)
C83 Fe5 C82 40.7(4)
C84 Fe5 C81 67.6(4)
C84 Fe5 C82 67.6(4)
C84 Fe5 C83 40.3(4)
C84 Fe5 C88 125.2(4)
C85 Fe5 C81 40.8(4)
C85 Fe5 C82 68.2(4)
C85 Fe5 C83 68.1(4)
C85 Fe5 C84 39.8(4)
C85 Fe5 C88 107.5(4)
C86 Fe5 C81 131.4(4)
C86 Fe5 C82 110.2(4)
C86 Fe5 C83 117.8(4)
C86 Fe5 C84 150.0(4)
C86 Fe5 C85 169.6(4)
C86 Fe5 C88 69.6(4)
C87 Fe5 C81 112.0(4)
C87 Fe5 C82 122.4(4)
C87 Fe5 C83 154.2(4)
C87 Fe5 C84 165.3(4)
C87 Fe5 C85 130.2(4)
C87 Fe5 C86 41.3(4)
C87 Fe5 C88 41.4(4)
C88 Fe5 C81 120.6(4)
C88 Fe5 C82 155.9(5)
C88 Fe5 C83 161.8(5)
C89 Fe5 C81 151.9(4)
C89 Fe5 C82 163.1(5)
C89 Fe5 C83 123.7(5)
C89 Fe5 C84 104.2(4)
C89 Fe5 C85 115.7(4)
C89 Fe5 C86 69.1(4)
C89 Fe5 C87 68.9(4)
C89 Fe5 C88 40.8(4)
C90 Fe5 C81 166.9(4)
C90 Fe5 C82 127.1(5)
C90 Fe5 C83 104.3(5)
C90 Fe5 C84 114.4(4)
C90 Fe5 C85 148.1(4)
C90 Fe5 C86 41.2(4)
C90 Fe5 C87 69.6(4)
C90 Fe5 C88 69.6(4)
C90 Fe5 C89 41.2(4)
C47 Fe6 C49 67.7(4)
C48 Fe6 C47 40.7(4)
C48 Fe6 C49 40.7(4)
C48 Fe6 C51 68.5(5)
C48 Fe6 C52 109.4(4)
C48 Fe6 C53 120.2(4)
C50 Fe6 C47 68.5(4)
C50 Fe6 C48 69.0(4)
C50 Fe6 C49 40.4(4)
C50 Fe6 C51 39.0(4)
C50 Fe6 C52 151.0(5)
C50 Fe6 C53 166.0(5)
C51 Fe6 C47 41.5(4)
C51 Fe6 C49 66.4(5)
C52 Fe6 C47 130.3(4)
C52 Fe6 C49 119.3(5)
C52 Fe6 C51 169.4(4)
C53 Fe6 C47 110.7(4)
C53 Fe6 C49 153.3(5)
C53 Fe6 C51 131.3(5)
C53 Fe6 C52 39.9(4)
C54 Fe6 C47 119.3(5)
C54 Fe6 C48 153.5(5)
C54 Fe6 C49 164.2(5)
C54 Fe6 C50 126.3(5)
C54 Fe6 C51 108.5(5)
C54 Fe6 C52 68.3(5)
C54 Fe6 C53 40.9(4)
C54 Fe6 C55 40.2(4)
C55 Fe6 C47 150.8(5)
C55 Fe6 C48 165.8(5)
C55 Fe6 C49 126.9(5)
C55 Fe6 C50 105.3(5)
C55 Fe6 C51 115.8(5)
C55 Fe6 C52 68.8(4)
C55 Fe6 C53 68.2(4)
C56 Fe6 C47 169.1(4)
C56 Fe6 C48 129.5(5)
C56 Fe6 C49 107.9(5)
C56 Fe6 C50 115.2(5)
C56 Fe6 C51 147.3(4)
C56 Fe6 C52 42.1(4)
C56 Fe6 C53 68.4(5)
C56 Fe6 C54 67.7(5)
C56 Fe6 C55 39.9(5)
Ag13 S1 Ag15 144.59(11)
Ag13 S1 Ag16 111.35(9)
Ag14 S1 Ag13 74.81(8)
Ag14 S1 Ag15 77.86(7)
Ag14 S1 Ag16 134.06(11)
Ag16 S1 Ag15 73.40(7)
C261 S1 Ag13 103.5(3)
C261 S1 Ag14 110.2(3)
C261 S1 Ag15 106.8(3)
C261 S1 Ag16 112.0(4)
Ag10 S2 Ag11 74.13(7)
Ag12 S2 Ag10 111.37(10)
Ag12 S2 Ag11 145.01(11)
Ag13 S2 Ag10 137.35(11)
Ag13 S2 Ag11 80.47(8)
Ag13 S2 Ag12 72.93(7)
C268 S2 Ag10 109.0(4)
C268 S2 Ag11 100.5(4)
C268 S2 Ag12 109.3(4)
C268 S2 Ag13 109.0(4)
Ag11 S3 Ag10 74.22(7)
Ag22 S3 Ag10 83.82(8)
Ag22 S3 Ag11 138.48(11)
Ag23 S3 Ag10 144.69(11)
Ag23 S3 Ag11 108.44(10)
Ag23 S3 Ag22 71.27(7)
C205 S3 Ag10 112.3(4)
C205 S3 Ag11 107.2(4)
C205 S3 Ag22 113.7(4)
C205 S3 Ag23 100.7(4)
Ag2 S4 Ag1 73.05(7)
Ag22 S4 Ag1 148.96(11)
Ag22 S4 Ag2 111.78(10)
Ag22 S4 Ag24 73.39(8)
Ag24 S4 Ag1 83.07(8)
Ag24 S4 Ag2 137.72(11)
C275 S4 Ag1 105.4(4)
C275 S4 Ag2 108.2(4)
C275 S4 Ag22 102.0(4)
C275 S4 Ag24 111.6(4)
Ag1 S5 Ag2 73.74(7)
Ag3 S5 Ag1 108.53(10)
Ag3 S5 Ag2 146.11(11)
Ag3 S5 Ag4 73.89(8)
Ag4 S5 Ag1 138.35(12)
Ag4 S5 Ag2 82.68(8)
C254 S5 Ag1 108.6(4)
C254 S5 Ag2 111.1(4)
C254 S5 Ag3 100.3(4)
C254 S5 Ag4 111.8(4)
Ag4 S6 Ag5 73.37(8)
Ag4 S6 Ag7 146.87(12)
Ag5 S6 Ag7 84.94(8)
Ag6 S6 Ag4 108.01(10)
Ag6 S6 Ag5 136.95(12)
Ag6 S6 Ag7 71.51(7)
C247 S6 Ag4 103.0(4)
C247 S6 Ag5 115.9(4)
C247 S6 Ag6 105.8(4)
C247 S6 Ag7 109.0(4)
Ag7 S7 Ag6 72.84(7)
Ag7 S7 Ag12 137.12(11)
Ag12 S7 Ag6 78.32(8)
Ag14 S7 Ag6 143.96(11)
Ag14 S7 Ag7 111.66(10)
Ag14 S7 Ag12 75.66(7)
C282 S7 Ag6 105.1(4)
C282 S7 Ag7 111.7(4)
C282 S7 Ag12 106.0(4)
C282 S7 Ag14 105.8(4)
Ag3 S8 Ag8 136.99(11)
Ag3 S8 Ag9 82.20(7)
Ag5 S8 Ag3 73.23(7)
Ag5 S8 Ag8 109.56(10)
Ag5 S8 Ag9 146.13(10)
Ag8 S8 Ag9 73.52(7)
C240 S8 Ag3 108.1(4)
C240 S8 Ag5 100.2(4)
C240 S8 Ag8 113.3(4)
C240 S8 Ag9 109.5(4)
Ag18 S9 Ag17 72.89(7)
Ag23 S9 Ag17 82.16(7)
Ag23 S9 Ag18 136.53(11)
Ag24 S9 Ag17 143.69(10)
Ag24 S9 Ag18 108.49(9)
Ag24 S9 Ag23 72.62(7)
C212 S9 Ag17 118.9(4)
C212 S9 Ag18 110.0(4)
C212 S9 Ag23 113.1(4)
C212 S9 Ag24 95.3(4)
Ag17 S10 Ag18 73.01(7)
Ag19 S10 Ag17 112.97(10)
Ag19 S10 Ag18 147.45(11)
Ag19 S10 Ag20 71.07(7)
Ag20 S10 Ag17 138.40(12)
Ag20 S10 Ag18 83.73(8)
C219 S10 Ag17 112.5(3)
C219 S10 Ag18 108.5(3)
C219 S10 Ag19 98.7(3)
C219 S10 Ag20 107.3(3)
Ag9 S11 Ag8 77.44(7)
Ag20 S11 Ag8 145.89(11)
Ag20 S11 Ag9 106.76(9)
Ag20 S11 Ag21 75.55(7)
Ag21 S11 Ag8 79.95(7)
Ag21 S11 Ag9 139.26(12)
C233 S11 Ag8 107.7(3)
C233 S11 Ag9 107.4(3)
C233 S11 Ag20 103.3(3)
C233 S11 Ag21 111.6(3)
Ag15 S12 Ag16 72.42(7)
Ag15 S12 Ag19 137.27(11)
Ag19 S12 Ag16 82.80(7)
Ag21 S12 Ag15 111.13(10)
Ag21 S12 Ag16 145.50(11)
Ag21 S12 Ag19 72.01(7)
C226 S12 Ag15 105.3(3)
C226 S12 Ag16 109.2(3)
C226 S12 Ag19 115.7(3)
C226 S12 Ag21 102.9(3)
C18 P1 Ag7 116.3(4)
C18 P1 C23 102.3(6)
C18 P1 C29 103.3(6)
C23 P1 Ag7 109.5(4)
C23 P1 C29 102.7(5)
C29 P1 Ag7 120.5(4)
C1 P2 Ag6 115.8(4)
C1 P2 C7 104.5(6)
C7 P2 Ag6 111.4(3)
C13 P2 Ag6 117.1(4)
C13 P2 C1 105.2(5)
C13 P2 C7 101.2(5)
C86 P3 Ag15 117.5(3)
C86 P3 C91 102.8(5)
C86 P3 C97 101.5(5)
C91 P3 Ag15 110.8(3)
C97 P3 Ag15 118.6(4)
C97 P3 C91 103.5(5)
C69 P4 Ag16 118.6(4)
C69 P4 C75 102.6(5)
C75 P4 Ag16 110.8(4)
C81 P4 Ag16 116.5(3)
C81 P4 C69 102.9(5)
C81 P4 C75 103.5(5)
C149 P5 Ag17 115.5(4)
C159 P5 Ag17 112.9(4)
C159 P5 C149 104.7(5)
C159 P5 C165 104.6(5)
C165 P5 Ag17 114.9(4)
C165 P5 C149 103.0(5)
C137 P6 Ag18 109.0(4)
C143 P6 Ag18 119.0(4)
C143 P6 C137 103.7(5)
C155 P6 Ag18 117.6(4)
C155 P6 C137 102.8(6)
C155 P6 C143 102.9(5)
C116 P7 Ag9 114.5(3)
C116 P7 C125 101.1(4)
C116 P7 C131 104.0(5)
C125 P7 Ag9 123.9(4)
C131 P7 Ag9 108.9(4)
C131 P7 C125 102.3(5)
C103 P8 Ag8 115.0(4)
C103 P8 C109 102.9(5)
C103 P8 C122 103.8(5)
C109 P8 Ag8 114.0(4)
C122 P8 Ag8 115.2(3)
C122 P8 C109 104.5(5)
C188 P9 Ag2 115.7(4)
C188 P9 C193 104.3(6)
C188 P9 C199 102.4(6)
C193 P9 Ag2 112.3(4)
C199 P9 Ag2 118.0(5)
C199 P9 C193 102.3(6)
C171 P10 Ag1 111.3(4)
C177 P10 Ag1 119.0(4)
C177 P10 C171 102.1(5)
C177 P10 C184 102.2(5)
C184 P10 Ag1 116.1(4)
C184 P10 C171 104.4(6)
C35 P11 Ag10 122.4(4)
C35 P11 C41 102.8(5)
C41 P11 Ag10 109.4(3)
C47 P11 Ag10 116.4(4)
C47 P11 C35 101.2(5)
C47 P11 C41 102.1(5)
C52 P12 Ag11 116.2(4)
C52 P12 C57 103.3(5)
C52 P12 C63 103.3(5)
C57 P12 Ag11 117.2(3)
C63 P12 Ag11 112.7(3)
C63 P12 C57 102.4(5)
Ag19 O2 Ag16 97.4(2)
Mo1 O2 Ag16 130.4(3)
Mo1 O2 Ag19 121.7(3)
Ag23 O3 Ag17 95.4(2)
Mo1 O3 Ag17 132.3(4)
Mo1 O3 Ag23 122.7(3)
Ag13 O4 Ag11 93.0(2)
Mo1 O4 Ag11 132.3(3)
Mo1 O4 Ag13 118.3(3)
Mo4 O5 Ag13 110.0(3)
Ag21 O6 Ag14 107.3(2)
Mo4 O6 Ag14 111.3(3)
Mo4 O6 Ag21 110.9(3)
Ag3 O7 Ag20 107.8(2)
Ag3 O7 Ag24 107.7(2)
Ag24 O7 Ag20 104.9(2)
Mo4 O7 Ag3 113.1(3)
Mo4 O7 Ag20 111.5(3)
Mo4 O7 Ag24 111.4(3)
Ag4 O8 Ag12 109.5(2)
Mo4 O8 Ag4 110.0(3)
Mo4 O8 Ag12 110.3(3)
Ag20 O9 Ag18 95.4(2)
Mo2 O9 Ag18 133.6(3)
Mo2 O9 Ag20 118.3(3)
Ag3 O11 Ag9 98.8(2)
Mo2 O11 Ag3 120.8(3)
Mo2 O11 Ag9 127.7(4)
Ag24 O12 Ag1 96.3(2)
Mo2 O12 Ag1 132.3(3)
Mo2 O12 Ag24 118.2(3)
Ag12 O14 Ag6 88.0(2)
Mo3 O14 Ag6 135.2(4)
Mo3 O14 Ag12 122.1(3)
Ag4 O15 Ag2 92.8(2)
Mo3 O15 Ag2 134.2(3)
Mo3 O15 Ag4 121.7(3)
Ag22 O16 Ag10 97.3(3)
Mo3 O16 Ag10 130.5(3)
Mo3 O16 Ag22 120.8(3)
Ag7 O17 Ag5 99.1(3)
Mo5 O17 Ag5 119.0(3)
Mo5 O17 Ag7 129.0(3)
Ag15 O19 Ag14 86.3(2)
Mo5 O19 Ag14 120.6(3)
Mo5 O19 Ag15 137.5(4)
Ag8 O20 Ag21 88.8(2)
Mo5 O20 Ag8 138.0(3)
Mo5 O20 Ag21 121.0(3)
C2 C1 P2 120.1(10)
C2 C1 C6 116.5(12)
C6 C1 P2 122.8(10)
C1 C2 C3 119.3(12)
C4 C3 C2 122.1(13)
C3 C4 C5 121.2(13)
C6 C5 C4 117.3(14)
C5 C6 C1 123.4(14)
C8 C7 P2 119.1(9)
C12 C7 P2 121.4(9)
C12 C7 C8 119.3(11)
C9 C8 C7 121.2(12)
C10 C9 C8 118.8(12)
C9 C10 C11 120.5(12)
C12 C11 C10 120.2(12)
C7 C12 C11 119.8(11)
P2 C13 Fe3 126.6(6)
C14 C13 Fe3 69.1(6)
C14 C13 P2 125.8(8)
C15 C13 Fe3 68.9(6)
C15 C13 P2 127.3(9)
C15 C13 C14 106.9(10)
C13 C14 Fe3 70.0(7)
C17 C14 Fe3 70.8(7)
C17 C14 C13 108.5(11)
C13 C15 Fe3 70.4(6)
C16 C15 Fe3 70.0(7)
C16 C15 C13 106.6(11)
C15 C16 Fe3 69.6(7)
C17 C16 Fe3 71.2(7)
C17 C16 C15 110.8(10)
C14 C17 Fe3 69.2(7)
C16 C17 Fe3 69.4(8)
C16 C17 C14 107.1(11)
P1 C18 Fe3 132.0(7)
C19 C18 Fe3 69.5(7)
C19 C18 P1 123.2(9)
C19 C18 C22 108.0(11)
C22 C18 Fe3 69.8(7)
C22 C18 P1 128.4(10)
C18 C19 Fe3 70.0(7)
C18 C19 C20 108.1(11)
C20 C19 Fe3 69.0(7)
C19 C20 Fe3 69.5(7)
C21 C20 Fe3 69.2(9)
C21 C20 C19 106.8(12)
C20 C21 Fe3 70.4(8)
C20 C21 C22 110.2(11)
C22 C21 Fe3 71.1(7)
C18 C22 Fe3 69.3(6)
C21 C22 Fe3 68.3(7)
C21 C22 C18 106.9(12)
C24 C23 P1 117.7(9)
C28 C23 P1 123.8(9)
C28 C23 C24 118.0(11)
C25 C24 C23 119.3(13)
C26 C25 C24 119.2(13)
C27 C26 C25 120.8(13)
C28 C27 C26 120.7(13)
C27 C28 C23 121.4(13)
C30 C29 P1 122.9(10)
C30 C29 C34 113.1(13)
C34 C29 P1 124.0(11)
C31 C30 C29 125.0(17)
C30 C31 C32 118(2)
C33 C32 C31 122.3(19)
C32 C33 C34 119.1(15)
C29 C34 C33 122.6(14)
C36 C35 P11 122.4(9)
C36 C35 C40 119.4(11)
C40 C35 P11 117.7(9)
C35 C36 C37 121.9(12)
C36 C37 C38 118.1(12)
C39 C38 C37 120.5(13)
C38 C39 C40 122.2(13)
C39 C40 C35 117.8(12)
C42 C41 P11 123.7(9)
C42 C41 C46 119.5(11)
C46 C41 P11 116.6(9)
C41 C42 C43 119.7(12)
C44 C43 C42 120.8(13)
C43 C44 C45 122.6(13)
C46 C45 C44 114.0(13)
C41 C46 C45 122.4(11)
P11 C47 Fe6 128.8(6)
C48 C47 Fe6 68.5(6)
C48 C47 P11 125.7(8)
C48 C47 C51 105.8(9)
C51 C47 Fe6 68.8(6)
C51 C47 P11 128.5(8)
C47 C48 Fe6 70.7(6)
C49 C48 Fe6 70.9(6)
C49 C48 C47 107.6(10)
C48 C49 Fe6 68.4(6)
C50 C49 Fe6 68.4(7)
C50 C49 C48 108.2(11)
C49 C50 Fe6 71.3(6)
C51 C50 Fe6 71.3(6)
C51 C50 C49 108.6(10)
C47 C51 Fe6 69.7(6)
C50 C51 Fe6 69.6(7)
C50 C51 C47 109.5(10)
P12 C52 Fe6 126.5(6)
C53 C52 Fe6 70.0(6)
C53 C52 P12 127.4(8)
C53 C52 C56 106.1(10)
C56 C52 Fe6 67.8(6)
C56 C52 P12 126.5(9)
C52 C53 Fe6 70.0(6)
C52 C53 C54 108.4(10)
C54 C53 Fe6 68.8(6)
C53 C54 Fe6 70.3(6)
C55 C54 Fe6 70.1(7)
C55 C54 C53 108.4(10)
C54 C55 Fe6 69.7(6)
C56 C55 Fe6 69.4(7)
C56 C55 C54 108.5(10)
C52 C56 Fe6 70.1(6)
C55 C56 Fe6 70.8(7)
C55 C56 C52 108.6(10)
C58 C57 P12 121.4(8)
C58 C57 C62 119.5(10)
C62 C57 P12 118.3(8)
C57 C58 C59 119.2(10)
C60 C59 C58 120.5(11)
C59 C60 C61 120.4(11)
C60 C61 C62 120.4(11)
C61 C62 C57 119.8(11)
C64 C63 P12 121.9(9)
C68 C63 P12 118.2(8)
C68 C63 C64 119.8(10)
C63 C64 C65 118.7(11)
C66 C65 C64 121.0(11)
C65 C66 C67 120.2(11)
C68 C67 C66 120.1(11)
C67 C68 C63 119.8(10)
C70 C69 P4 118.1(8)
C74 C69 P4 124.3(9)
C74 C69 C70 117.5(10)
C69 C70 C71 121.7(11)
C72 C71 C70 120.1(12)
C71 C72 C73 120.3(12)
C72 C73 C74 117.7(12)
C69 C74 C73 122.6(12)
C76 C75 P4 116.9(9)
C76 C75 C80 121.1(10)
C80 C75 P4 122.0(9)
C75 C76 C77 117.9(12)
C78 C77 C76 121.0(12)
C77 C78 C79 121.5(11)
C80 C79 C78 119.6(13)
C79 C80 C75 118.7(12)
P4 C81 Fe5 128.5(5)
C82 C81 Fe5 69.1(6)
C82 C81 P4 125.6(8)
C82 C81 C85 106.6(9)
C85 C81 Fe5 68.3(5)
C85 C81 P4 127.8(8)
C81 C82 Fe5 70.3(6)
C83 C82 Fe5 69.5(7)
C83 C82 C81 108.4(10)
C82 C83 Fe5 69.9(6)
C84 C83 Fe5 69.6(7)
C84 C83 C82 106.9(10)
C83 C84 Fe5 70.1(6)
C85 C84 Fe5 69.8(6)
C85 C84 C83 109.6(10)
C81 C85 Fe5 70.9(5)
C84 C85 Fe5 70.4(6)
C84 C85 C81 108.4(9)
P3 C86 Fe5 126.6(6)
C87 C86 Fe5 69.3(6)
C87 C86 P3 125.4(8)
C90 C86 Fe5 68.8(6)
C90 C86 P3 126.8(8)
C90 C86 C87 107.8(9)
C86 C87 Fe5 69.4(6)
C86 C87 C88 108.5(8)
C88 C87 Fe5 70.1(6)
C87 C88 Fe5 68.5(6)
C89 C88 Fe5 68.7(6)
C89 C88 C87 106.6(9)
C88 C89 Fe5 70.4(6)
C90 C89 Fe5 68.9(6)
C90 C89 C88 109.3(9)
C86 C90 Fe5 69.9(6)
C89 C90 Fe5 69.9(6)
C89 C90 C86 107.8(10)
C92 C91 P3 118.6(9)
C96 C91 P3 122.3(9)
C96 C91 C92 119.1(11)
C93 C92 C91 121.1(13)
C94 C93 C92 119.9(13)
C93 C94 C95 120.2(11)
C94 C95 C96 120.4(11)
C91 C96 C95 118.9(11)
C98 C97 P3 118.8(9)
C102 C97 P3 121.8(9)
C102 C97 C98 119.3(11)
C99 C98 C97 121.1(12)
C98 C99 C100 119.4(12)
C99 C100 C101 120.4(11)
C102 C101 C100 120.1(11)
C101 C102 C97 119.5(11)
C104 C103 P8 121.2(9)
C104 C103 C108 117.3(11)
C108 C103 P8 121.6(11)
C103 C104 C105 124.3(12)
C106 C105 C104 116.8(13)
C107 C106 C105 122.5(12)
C106 C107 C108 120.7(13)
C107 C108 C103 118.2(14)
C110 C109 P8 117.8(10)
C114 C109 P8 122.0(9)
C114 C109 C110 120.2(12)
C111 C110 C109 117.6(13)
C112 C111 C110 123.3(14)
C113 C112 C111 118.0(14)
C112 C113 C114 122.4(15)
C109 C114 C113 118.0(14)
C116 C115 Fe1 70.8(6)
C116 C115 C119 107.0(9)
C119 C115 Fe1 69.7(6)
P7 C116 Fe1 126.2(5)
C115 C116 Fe1 69.2(6)
C115 C116 P7 127.0(8)
C115 C116 C117 108.7(9)
C117 C116 Fe1 69.2(6)
C117 C116 P7 124.3(7)
C116 C117 Fe1 69.7(6)
C118 C117 Fe1 70.2(7)
C118 C117 C116 107.9(9)
C117 C118 Fe1 69.8(7)
C117 C118 C119 107.0(10)
C119 C118 Fe1 68.9(7)
C115 C119 Fe1 69.5(6)
C115 C119 C118 109.3(9)
C118 C119 Fe1 70.2(6)
C121 C120 Fe1 68.9(7)
C124 C120 Fe1 69.3(7)
C124 C120 C121 107.9(10)
C120 C121 Fe1 70.4(7)
C120 C121 C122 108.2(10)
C122 C121 Fe1 70.5(7)
P8 C122 Fe1 123.7(6)
C121 C122 Fe1 68.6(6)
C121 C122 P8 125.1(8)
C121 C122 C123 107.1(10)
C123 C122 Fe1 69.5(6)
C123 C122 P8 127.6(9)
C122 C123 Fe1 69.6(6)
C124 C123 Fe1 69.3(7)
C124 C123 C122 108.1(10)
C120 C124 Fe1 70.1(7)
C123 C124 Fe1 70.5(7)
C123 C124 C120 108.6(10)
C126 C125 P7 118.0(9)
C126 C125 C130 120.8(11)
C130 C125 P7 120.7(10)
C127 C126 C125 119.7(13)
C126 C127 C128 119.1(14)
C129 C128 C127 120.6(13)
C128 C129 C130 120.1(13)
C125 C130 C129 119.5(13)
C132 C131 P7 118.7(9)
C132 C131 C136 120.0(11)
C136 C131 P7 121.3(8)
C131 C132 C133 120.8(11)
C132 C133 C134 118.2(11)
C135 C134 C133 121.7(12)
C134 C135 C136 118.8(11)
C131 C136 C135 120.2(11)
C138 C137 P6 116.2(10)
C142 C137 P6 122.4(10)
C142 C137 C138 121.4(12)
C139 C138 C137 117.2(13)
C138 C139 C140 121.8(14)
C139 C140 C141 119.6(13)
C140 C141 C142 119.9(14)
C137 C142 C141 120.0(13)
C144 C143 P6 123.1(9)
C148 C143 P6 118.7(8)
C148 C143 C144 118.1(11)
C145 C144 C143 119.9(11)
C146 C145 C144 122.1(11)
C145 C146 C147 118.5(11)
C148 C147 C146 119.2(11)
C147 C148 C143 121.9(11)
P5 C149 Fe4 126.3(5)
C150 C149 Fe4 69.2(6)
C150 C149 P5 123.5(8)
C153 C149 Fe4 69.4(6)
C153 C149 P5 129.5(9)
C153 C149 C150 107.0(10)
C149 C150 Fe4 69.5(6)
C151 C150 Fe4 69.0(7)
C151 C150 C149 106.4(10)
C150 C151 Fe4 69.6(7)
C152 C151 Fe4 70.5(7)
C152 C151 C150 108.4(11)
C151 C152 Fe4 70.2(7)
C151 C152 C153 109.3(10)
C153 C152 Fe4 69.7(6)
C149 C153 Fe4 70.4(6)
C152 C153 Fe4 70.0(7)
C152 C153 C149 108.8(11)
C155 C154 Fe4 71.1(6)
C155 C154 C158 108.7(10)
C158 C154 Fe4 70.9(7)
P6 C155 Fe4 129.3(6)
C154 C155 Fe4 68.4(6)
C154 C155 P6 127.7(9)
C154 C155 C156 107.5(10)
C156 C155 Fe4 69.5(7)
C156 C155 P6 124.8(9)
C155 C156 Fe4 69.9(7)
C155 C156 C157 109.6(10)
C157 C156 Fe4 71.2(7)
C156 C157 Fe4 68.4(7)
C156 C157 C158 106.6(11)
C158 C157 Fe4 68.8(7)
C154 C158 Fe4 67.6(6)
C157 C158 Fe4 70.5(7)
C157 C158 C154 107.6(10)
C160 C159 P5 123.6(9)
C160 C159 C164 116.6(10)
C164 C159 P5 119.4(8)
C159 C160 C161 121.7(13)
C162 C161 C160 120.1(14)
C161 C162 C163 120.0(13)
C164 C163 C162 119.8(12)
C163 C164 C159 121.8(11)
C166 C165 P5 119.9(9)
C166 C165 C170 117.3(12)
C170 C165 P5 122.6(10)
C165 C166 C167 121.0(12)
C168 C167 C166 122.4(13)
C169 C168 C167 116.4(13)
C168 C169 C170 126.1(13)
C169 C170 C165 116.6(13)
C172 C171 P10 123.2(10)
C176 C171 P10 117.5(8)
C176 C171 C172 119.3(12)
C173 C172 C171 121.1(12)
C172 C173 C174 120.0(12)
C175 C174 C173 120.2(12)
C174 C175 C176 120.6(12)
C171 C176 C175 118.8(11)
C178 C177 P10 119.2(8)
C182 C177 P10 123.2(9)
C182 C177 C178 117.0(11)
C179 C178 C177 121.3(12)
C180 C179 C178 120.3(13)
C179 C180 C181 119.2(13)
C182 C181 C180 122.0(12)
C181 C182 C177 120.2(12)
C184 C183 Fe2 69.5(8)
C187 C183 Fe2 71.9(8)
C187 C183 C184 109.8(12)
P10 C184 Fe2 127.2(7)
C183 C184 Fe2 69.3(7)
C183 C184 P10 126.9(9)
C185 C184 Fe2 68.8(8)
C185 C184 P10 126.7(9)
C185 C184 C183 106.4(11)
C184 C185 Fe2 69.9(8)
C186 C185 Fe2 71.5(8)
C186 C185 C184 108.9(12)
C185 C186 Fe2 67.8(7)
C185 C186 C187 106.5(11)
C187 C186 Fe2 69.6(7)
C183 C187 Fe2 68.9(8)
C183 C187 C186 108.3(12)
C186 C187 Fe2 69.3(8)
P9 C188 Fe2 125.7(7)
C189 C188 Fe2 69.3(7)
C189 C188 P9 126.9(10)
C192 C188 Fe2 70.1(7)
C192 C188 P9 125.2(9)
C192 C188 C189 107.9(11)
C188 C189 Fe2 69.4(7)
C190 C189 Fe2 67.9(8)
C190 C189 C188 105.4(12)
C189 C190 Fe2 71.5(8)
C191 C190 Fe2 72.2(9)
C191 C190 C189 111.6(12)
C190 C191 Fe2 67.5(8)
C190 C191 C192 106.5(12)
C192 C191 Fe2 69.8(7)
C188 C192 Fe2 69.3(7)
C191 C192 Fe2 70.0(8)
C191 C192 C188 108.5(11)
C194 C193 P9 119.6(11)
C194 C193 C198 118.9(13)
C198 C193 P9 121.5(10)
C193 C194 C195 122.2(14)
C196 C195 C194 118.4(15)
C195 C196 C197 120.3(15)
C196 C197 C198 121.3(15)
C193 C198 C197 118.9(14)
C200 C199 P9 123.5(12)
C200 C199 C204 118.7(14)
C204 C199 P9 117.7(11)
C199 C200 C201 121.4(16)
C202 C201 C200 123.7(16)
C201 C202 C203 116.8(15)
C202 C203 C204 120.6(16)
C199 C204 C203 118.6(15)
C206 C205 S3 121.8(10)
C206 C205 C210 119.9(11)
C210 C205 S3 118.1(9)
C205 C206 C207 119.4(14)
C208 C207 C206 124.0(14)
C207 C208 C209 117.6(12)
C207 C208 C211 128.9(14)
C209 C208 C211 113.1(14)
C210 C209 C208 118.7(14)
C205 C210 C209 120.1(13)
C213 C212 S9 124.6(8)
C213 C212 C217 116.4(10)
C217 C212 S9 119.0(9)
C212 C213 C214 120.4(11)
C215 C214 C213 124.6(12)
C214 C215 C218 122.6(12)
C216 C215 C214 115.1(12)
C216 C215 C218 122.3(11)
C215 C216 C217 123.7(11)
C212 C217 C216 119.7(11)
C220 C219 S10 122.1(9)
C220 C219 C224 117.2(11)
C224 C219 S10 120.7(9)
C219 C220 C221 120.2(12)
C222 C221 C220 121.9(14)
C221 C222 C223 118.4(14)
C221 C222 C225 123.4(15)
C223 C222 C225 118.1(15)
C222 C223 C224 122.1(13)
C223 C224 C219 120.0(12)
C227 C226 S12 121.2(8)
C227 C226 C231 119.4(11)
C231 C226 S12 119.4(9)
C226 C227 C228 117.1(13)
C229 C228 C227 124.0(15)
C228 C229 C232 118.6(17)
C230 C229 C228 117.5(13)
C230 C229 C232 123.9(17)
C229 C230 C231 121.7(13)
C230 C231 C226 120.2(13)
C234 C233 S11 119.0(8)
C234 C233 C238 120.7(11)
C238 C233 S11 120.2(9)
C235 C234 C233 118.9(12)
C236 C235 C234 121.3(13)
C235 C236 C239 119.5(15)
C237 C236 C235 120.7(15)
C237 C236 C239 119.5(16)
C236 C237 C238 122.2(13)
C237 C238 C233 116.1(12)
C241 C240 S8 120.7(9)
C245 C240 S8 120.4(8)
C245 C240 C241 118.8(11)
C242 C241 C240 120.4(11)
C241 C242 C243 123.0(12)
C242 C243 C244 117.1(12)
C242 C243 C246 122.0(13)
C244 C243 C246 120.8(12)
C245 C244 C243 119.8(12)
C240 C245 C244 120.8(11)
C248 C247 S6 120.8(10)
C248 C247 C252 121.5(12)
C252 C247 S6 117.7(10)
C247 C248 C249 120.1(14)
C248 C249 C250 120.8(15)
C249 C250 C251 120.5(15)
C249 C250 C253 119(2)
C251 C250 C253 120(2)
C250 C251 C252 117.0(17)
C247 C252 C251 119.9(14)
C255 C254 S5 122.4(10)
C255 C254 C259 117.4(11)
C259 C254 S5 119.9(9)
C256 C255 C254 123.5(16)
C255 C256 C257 119.8(15)
C256 C257 C258 118.3(15)
C256 C257 C260 122.6(17)
C258 C257 C260 118.9(17)
C259 C258 C257 121.2(15)
C254 C259 C258 119.7(14)
C262 C261 S1 118.1(7)
C266 C261 S1 121.5(9)
C266 C261 C262 119.6(10)
C263 C262 C261 118.6(10)
C262 C263 C264 122.1(12)
C263 C264 C265 117.4(11)
C263 C264 C267 119.1(12)
C265 C264 C267 123.3(12)
C266 C265 C264 121.0(11)
C261 C266 C265 120.9(11)
C269 C268 S2 118.8(8)
C273 C268 S2 119.5(9)
C273 C268 C269 121.5(10)
C270 C269 C268 118.0(10)
C271 C270 C269 123.1(11)
C270 C271 C272 117.2(10)
C270 C271 C274 121.3(12)
C272 C271 C274 121.4(12)
C273 C272 C271 122.0(12)
C272 C273 C268 118.2(12)
C276 C275 S4 120.2(8)
C280 C275 S4 121.2(9)
C280 C275 C276 118.6(10)
C277 C276 C275 120.8(11)
C276 C277 C278 120.7(12)
C277 C278 C281 121.2(14)
C279 C278 C277 117.6(13)
C279 C278 C281 121.2(14)
C280 C279 C278 121.3(13)
C275 C280 C279 121.0(12)
C283 C282 S7 119.5(9)
C287 C282 S7 123.1(8)
C287 C282 C283 117.3(10)
C284 C283 C282 119.6(11)
C285 C284 C283 121.4(12)
C284 C285 C286 119.8(11)
C284 C285 C288 119.8(12)
C286 C285 C288 120.2(12)
C287 C286 C285 119.7(12)
C286 C287 C282 121.8(11)
N3 C291 C292 176.5(19)

loop_
_geom_bond_atom_site_label_1
_geom_bond_atom_site_label_2
_geom_bond_distance
Ag1 Ag2 3.1756(12)
Ag1 S4 2.780(3)
Ag1 S5 2.549(3)
Ag1 P10 2.392(3)
Ag1 O12 2.375(7)
Ag2 S4 2.547(3)
Ag2 S5 2.737(3)
Ag2 P9 2.377(3)
Ag2 O15 2.411(6)
Ag3 Ag4 3.0179(11)
Ag3 Ag5 2.9886(10)
Ag3 S5 2.496(3)
Ag3 S8 2.521(3)
Ag3 O7 2.511(6)
Ag3 O11 2.348(6)
Ag4 Ag5 3.0108(11)
Ag4 S5 2.525(3)
Ag4 S6 2.507(3)
Ag4 O8 2.564(7)
Ag4 O15 2.393(7)
Ag5 S6 2.533(3)
Ag5 S8 2.489(3)
Ag5 O17 2.387(7)
Ag6 Ag7 3.1178(12)
Ag6 Ag12 3.3153(12)
Ag6 S6 2.503(3)
Ag6 S7 2.722(3)
Ag6 P2 2.367(3)
Ag6 O14 2.411(6)
Ag7 S6 2.815(3)
Ag7 S7 2.522(3)
Ag7 P1 2.386(3)
Ag7 O17 2.365(7)
Ag8 Ag9 3.2778(11)
Ag8 Ag21 3.3655(11)
Ag8 S8 2.551(3)
Ag8 S11 2.718(3)
Ag8 P8 2.385(3)
Ag8 O20 2.397(6)
Ag9 S8 2.905(3)
Ag9 S11 2.516(3)
Ag9 P7 2.376(3)
Ag9 O11 2.367(7)
Ag10 Ag11 3.2062(12)
Ag10 S2 2.514(3)
Ag10 S3 2.773(3)
Ag10 P11 2.367(3)
Ag10 O16 2.373(7)
Ag11 S2 2.792(3)
Ag11 S3 2.532(3)
Ag11 P12 2.375(3)
Ag11 O4 2.364(6)
Ag12 Ag13 2.9697(12)
Ag12 Ag14 3.0678(11)
Ag12 S2 2.500(3)
Ag12 S7 2.522(3)
Ag12 O8 2.574(6)
Ag12 O14 2.360(7)
Ag13 Ag14 3.0232(11)
Ag13 S1 2.496(3)
Ag13 S2 2.496(3)
Ag13 O4 2.356(7)
Ag13 O5 2.551(6)
Ag14 Ag15 3.2787(12)
Ag14 S1 2.481(3)
Ag14 S7 2.480(3)
Ag14 O6 2.552(6)
Ag14 O19 2.400(6)
Ag15 Ag16 3.1401(11)
Ag15 S1 2.728(3)
Ag15 S12 2.526(2)
Ag15 P3 2.376(3)
Ag15 O19 2.392(7)
Ag16 S1 2.519(3)
Ag16 S12 2.778(3)
Ag16 P4 2.365(3)
Ag16 O2 2.363(6)
Ag17 Ag18 3.1605(11)
Ag17 S9 2.786(3)
Ag17 S10 2.562(3)
Ag17 P5 2.389(3)
Ag17 O3 2.373(7)
Ag18 S9 2.522(3)
Ag18 S10 2.745(3)
Ag18 P6 2.384(3)
Ag18 O9 2.384(7)
Ag19 Ag20 2.9215(11)
Ag19 Ag21 2.9617(11)
Ag19 S10 2.509(2)
Ag19 S12 2.545(2)
Ag19 O2 2.328(6)
Ag20 Ag21 3.0670(10)
Ag20 S10 2.517(3)
Ag20 S11 2.492(3)
Ag20 O7 2.568(7)
Ag20 O9 2.371(6)
Ag21 S11 2.515(3)
Ag21 S12 2.492(3)
Ag21 O6 2.550(6)
Ag21 O20 2.412(6)
Ag22 Ag23 2.9273(12)
Ag22 Ag24 2.9909(11)
Ag22 S3 2.521(3)
Ag22 S4 2.483(3)
Ag22 O16 2.345(7)
Ag23 Ag24 2.9753(11)
Ag23 S3 2.503(3)
Ag23 S9 2.520(2)
Ag23 O3 2.347(7)
Ag24 S4 2.522(3)
Ag24 S9 2.505(3)
Ag24 O7 2.568(6)
Ag24 O12 2.351(6)
Mo1 O1 1.719(7)
Mo1 O2 1.772(6)
Mo1 O3 1.769(7)
Mo1 O4 1.779(7)
Mo2 O9 1.772(7)
Mo2 O10 1.734(6)
Mo2 O11 1.774(7)
Mo2 O12 1.770(7)
Mo3 O13 1.733(8)
Mo3 O14 1.771(7)
Mo3 O15 1.762(7)
Mo3 O16 1.778(7)
Mo4 O5 1.757(6)
Mo4 O6 1.769(6)
Mo4 O7 1.755(6)
Mo4 O8 1.751(7)
Mo5 O17 1.791(7)
Mo5 O18 1.738(6)
Mo5 O19 1.764(7)
Mo5 O20 1.766(6)
Fe1 C115 2.049(10)
Fe1 C116 2.069(10)
Fe1 C117 2.064(11)
Fe1 C118 2.069(12)
Fe1 C119 2.051(11)
Fe1 C120 2.038(13)
Fe1 C121 2.019(11)
Fe1 C122 2.044(11)
Fe1 C123 2.042(11)
Fe1 C124 2.028(12)
Fe2 C183 2.030(13)
Fe2 C184 2.032(14)
Fe2 C185 2.016(13)
Fe2 C186 2.064(13)
Fe2 C187 2.068(14)
Fe2 C188 2.054(12)
Fe2 C189 2.053(13)
Fe2 C190 2.005(15)
Fe2 C191 2.066(14)
Fe2 C192 2.064(12)
Fe3 C13 2.055(11)
Fe3 C14 2.044(12)
Fe3 C15 2.036(11)
Fe3 C16 2.041(13)
Fe3 C17 2.065(13)
Fe3 C18 2.047(11)
Fe3 C19 2.041(12)
Fe3 C20 2.034(14)
Fe3 C21 2.018(14)
Fe3 C22 2.054(12)
Fe4 C149 2.042(10)
Fe4 C150 2.038(12)
Fe4 C151 2.030(12)
Fe4 C152 2.034(11)
Fe4 C153 2.029(11)
Fe4 C154 2.009(10)
Fe4 C155 2.045(11)
Fe4 C156 2.040(12)
Fe4 C157 2.076(13)
Fe4 C158 2.054(12)
Fe5 C81 2.081(9)
Fe5 C82 2.065(11)
Fe5 C83 2.060(12)
Fe5 C84 2.053(11)
Fe5 C85 2.046(9)
Fe5 C86 2.038(10)
Fe5 C87 2.037(10)
Fe5 C88 2.060(10)
Fe5 C89 2.037(10)
Fe5 C90 2.023(11)
Fe6 C47 2.065(11)
Fe6 C48 2.036(10)
Fe6 C49 2.069(12)
Fe6 C50 2.031(11)
Fe6 C51 2.053(11)
Fe6 C52 2.044(10)
Fe6 C53 2.044(11)
Fe6 C54 2.025(11)
Fe6 C55 2.031(11)
Fe6 C56 2.013(12)
S1 C261 1.790(10)
S2 C268 1.803(11)
S3 C205 1.787(10)
S4 C275 1.796(11)
S5 C254 1.771(11)
S6 C247 1.779(11)
S7 C282 1.784(11)
S8 C240 1.776(11)
S9 C212 1.778(10)
S10 C219 1.751(12)
S11 C233 1.768(11)
S12 C226 1.780(11)
P1 C18 1.778(12)
P1 C23 1.791(12)
P1 C29 1.811(13)
P2 C1 1.800(13)
P2 C7 1.842(11)
P2 C13 1.799(12)
P3 C86 1.784(11)
P3 C91 1.833(11)
P3 C97 1.824(11)
P4 C69 1.824(10)
P4 C75 1.829(11)
P4 C81 1.789(11)
P5 C149 1.803(11)
P5 C159 1.778(11)
P5 C165 1.793(13)
P6 C137 1.845(12)
P6 C143 1.817(12)
P6 C155 1.804(11)
P7 C116 1.812(9)
P7 C125 1.859(12)
P7 C131 1.823(12)
P8 C103 1.785(12)
P8 C109 1.819(11)
P8 C122 1.807(11)
P9 C188 1.806(12)
P9 C193 1.818(13)
P9 C199 1.815(14)
P10 C171 1.810(13)
P10 C177 1.777(12)
P10 C184 1.803(12)
P11 C35 1.833(12)
P11 C41 1.840(12)
P11 C47 1.773(11)
P12 C52 1.788(11)
P12 C57 1.841(10)
P12 C63 1.837(11)
C1 C2 1.397(17)
C1 C6 1.422(16)
C2 C3 1.410(17)
C3 C4 1.333(19)
C4 C5 1.40(2)
C5 C6 1.374(18)
C7 C8 1.392(15)
C7 C12 1.337(16)
C8 C9 1.372(16)
C9 C10 1.328(18)
C10 C11 1.398(17)
C11 C12 1.365(16)
C13 C14 1.434(17)
C13 C15 1.424(15)
C14 C17 1.407(15)
C15 C16 1.407(17)
C16 C17 1.383(17)
C18 C19 1.413(17)
C18 C22 1.433(16)
C19 C20 1.444(16)
C20 C21 1.397(19)
C21 C22 1.413(18)
C23 C24 1.429(16)
C23 C28 1.384(15)
C24 C25 1.395(17)
C25 C26 1.391(19)
C26 C27 1.358(19)
C27 C28 1.358(18)
C29 C30 1.38(2)
C29 C34 1.391(17)
C30 C31 1.36(2)
C31 C32 1.37(3)
C32 C33 1.29(2)
C33 C34 1.40(2)
C35 C36 1.355(16)
C35 C40 1.400(16)
C36 C37 1.379(16)
C37 C38 1.384(19)
C38 C39 1.332(18)
C39 C40 1.384(16)
C41 C42 1.362(15)
C41 C46 1.382(16)
C42 C43 1.388(16)
C43 C44 1.335(19)
C44 C45 1.429(19)
C45 C46 1.415(16)
C47 C48 1.428(15)
C47 C51 1.458(15)
C48 C49 1.428(15)
C49 C50 1.415(16)
C50 C51 1.364(15)
C52 C53 1.396(15)
C52 C56 1.457(14)
C53 C54 1.422(15)
C54 C55 1.394(16)
C55 C56 1.378(16)
C57 C58 1.390(14)
C57 C62 1.404(14)
C58 C59 1.396(15)
C59 C60 1.365(16)
C60 C61 1.374(16)
C61 C62 1.374(15)
C63 C64 1.391(14)
C63 C68 1.389(15)
C64 C65 1.403(15)
C65 C66 1.339(17)
C66 C67 1.397(16)
C67 C68 1.370(15)
C69 C70 1.368(15)
C69 C74 1.348(15)
C70 C71 1.382(15)
C71 C72 1.342(16)
C72 C73 1.388(17)
C73 C74 1.401(16)
C75 C76 1.384(16)
C75 C80 1.409(16)
C76 C77 1.414(15)
C77 C78 1.338(17)
C78 C79 1.389(17)
C79 C80 1.389(15)
C81 C82 1.436(15)
C81 C85 1.438(14)
C82 C83 1.433(16)
C83 C84 1.418(16)
C84 C85 1.396(15)
C86 C87 1.437(13)
C86 C90 1.430(15)
C87 C88 1.447(14)
C88 C89 1.430(15)
C89 C90 1.428(15)
C91 C92 1.392(15)
C91 C96 1.369(15)
C92 C93 1.374(17)
C93 C94 1.347(18)
C94 C95 1.377(17)
C95 C96 1.406(15)
C97 C98 1.411(16)
C97 C102 1.398(14)
C98 C99 1.377(17)
C99 C100 1.379(16)
C100 C101 1.413(17)
C101 C102 1.386(16)
C103 C104 1.364(17)
C103 C108 1.432(16)
C104 C105 1.406(15)
C105 C106 1.378(19)
C106 C107 1.34(2)
C107 C108 1.432(19)
C109 C110 1.406(16)
C109 C114 1.393(18)
C110 C111 1.388(18)
C111 C112 1.377(19)
C112 C113 1.34(2)
C113 C114 1.42(2)
C115 C116 1.407(14)
C115 C119 1.428(14)
C116 C117 1.451(14)
C117 C118 1.411(14)
C118 C119 1.439(16)
C120 C121 1.411(16)
C120 C124 1.408(16)
C121 C122 1.420(15)
C122 C123 1.427(15)
C123 C124 1.399(16)
C125 C126 1.359(17)
C125 C130 1.369(15)
C126 C127 1.358(18)
C127 C128 1.41(2)
C128 C129 1.325(19)
C129 C130 1.376(16)
C131 C132 1.373(14)
C131 C136 1.387(15)
C132 C133 1.388(15)
C133 C134 1.425(15)
C134 C135 1.348(15)
C135 C136 1.422(16)
C137 C138 1.413(17)
C137 C142 1.357(16)
C138 C139 1.375(17)
C139 C140 1.38(2)
C140 C141 1.380(19)
C141 C142 1.381(17)
C143 C144 1.400(15)
C143 C148 1.395(16)
C144 C145 1.388(16)
C145 C146 1.366(17)
C146 C147 1.426(17)
C147 C148 1.378(14)
C149 C150 1.441(15)
C149 C153 1.400(15)
C150 C151 1.437(15)
C151 C152 1.368(16)
C152 C153 1.399(15)
C154 C155 1.402(15)
C154 C158 1.439(16)
C155 C156 1.420(15)
C156 C157 1.422(16)
C157 C158 1.436(16)
C159 C160 1.391(16)
C159 C164 1.406(15)
C160 C161 1.403(19)
C161 C162 1.35(2)
C162 C163 1.400(18)
C163 C164 1.378(15)
C165 C166 1.389(16)
C165 C170 1.434(16)
C166 C167 1.389(17)
C167 C168 1.355(19)
C168 C169 1.340(19)
C169 C170 1.395(19)
C171 C172 1.413(16)
C171 C176 1.392(16)
C172 C173 1.359(17)
C173 C174 1.390(18)
C174 C175 1.379(16)
C175 C176 1.412(15)
C177 C178 1.426(15)
C177 C182 1.412(15)
C178 C179 1.378(16)
C179 C180 1.352(17)
C180 C181 1.414(18)
C181 C182 1.341(17)
C183 C184 1.429(16)
C183 C187 1.376(17)
C184 C185 1.427(16)
C185 C186 1.419(17)
C186 C187 1.450(19)
C188 C189 1.449(16)
C188 C192 1.430(17)
C189 C190 1.407(19)
C190 C191 1.405(19)
C191 C192 1.419(17)
C193 C194 1.361(17)
C193 C198 1.366(19)
C194 C195 1.390(18)
C195 C196 1.34(2)
C196 C197 1.37(2)
C197 C198 1.383(19)
C199 C200 1.332(18)
C199 C204 1.379(19)
C200 C201 1.38(2)
C201 C202 1.30(2)
C202 C203 1.41(2)
C203 C204 1.419(18)
C205 C206 1.357(17)
C205 C210 1.393(18)
C206 C207 1.420(16)
C207 C208 1.308(19)
C208 C209 1.459(19)
C208 C211 1.54(2)
C209 C210 1.419(16)
C212 C213 1.381(15)
C212 C217 1.391(15)
C213 C214 1.384(16)
C214 C215 1.350(17)
C215 C216 1.340(16)
C215 C218 1.478(16)
C216 C217 1.417(15)
C219 C220 1.368(15)
C219 C224 1.412(16)
C220 C221 1.430(19)
C221 C222 1.32(2)
C222 C223 1.366(19)
C222 C225 1.52(2)
C223 C224 1.385(18)
C226 C227 1.359(15)
C226 C231 1.391(16)
C227 C228 1.397(17)
C228 C229 1.36(2)
C229 C230 1.33(2)
C229 C232 1.53(2)
C230 C231 1.377(18)
C233 C234 1.398(15)
C233 C238 1.402(15)
C234 C235 1.355(17)
C235 C236 1.34(2)
C236 C237 1.34(2)
C236 C239 1.60(2)
C237 C238 1.392(17)
C240 C241 1.399(15)
C240 C245 1.366(14)
C241 C242 1.343(15)
C242 C243 1.377(16)
C243 C244 1.418(18)
C243 C246 1.495(17)
C244 C245 1.396(16)
C247 C248 1.358(16)
C247 C252 1.360(17)
C248 C249 1.363(18)
C249 C250 1.37(2)
C250 C251 1.41(2)
C250 C253 1.52(2)
C251 C252 1.428(19)
C254 C255 1.363(17)
C254 C259 1.376(16)
C255 C256 1.34(2)
C256 C257 1.36(2)
C257 C258 1.38(2)
C257 C260 1.51(2)
C258 C259 1.377(17)
C261 C262 1.423(14)
C261 C266 1.331(13)
C262 C263 1.371(15)
C263 C264 1.377(16)
C264 C265 1.389(17)
C264 C267 1.495(16)
C265 C266 1.388(15)
C268 C269 1.388(15)
C268 C273 1.379(15)
C269 C270 1.367(15)
C270 C271 1.358(16)
C271 C272 1.406(17)
C271 C274 1.510(16)
C272 C273 1.365(16)
C275 C276 1.387(15)
C275 C280 1.370(15)
C276 C277 1.371(16)
C277 C278 1.403(18)
C278 C279 1.38(2)
C278 C281 1.529(19)
C279 C280 1.376(18)
C282 C283 1.409(15)
C282 C287 1.371(15)
C283 C284 1.381(16)
C284 C285 1.324(17)
C285 C286 1.385(16)
C285 C288 1.553(16)
C286 C287 1.357(15)
N3 C291 1.132(19)
C291 C292 1.48(2)

loop_
_platon_squeeze_void_nr
_platon_squeeze_void_average_x
_platon_squeeze_void_average_y
_platon_squeeze_void_average_z
_platon_squeeze_void_volume
_platon_squeeze_void_count_electrons
_platon_squeeze_void_content
1 0.000 0.000 0.000 7007 1838 ' '
